data_7245148
loop_
_publ_author_name
'Wakahara, Takatsugu'
'Nagaoka, Kahori'
'Hirata, Chika'
'Miyazawa, Kun'ichi'
'Fujii, Kazuko'
'Matsushita, Yoshitaka'
'Ito, Osamu'
'Takagi, Makito'
'Shimazaki, Tomomi'
'Tachikawa, Masanori'
'Wada, Yoshiki'
'Yagyu, Shinjiro'
'Liu, Yubin'
'Nakajima, Yoshiyuki'
'Tsukagoshi, Kazuhito'

_publ_section_title
;
 Fullerene C70/porphyrin hybrid nanoarchitectures: single-cocrystal
 nanoribbons with ambipolar charge transport properties
;
_journal_issue 30
_journal_name_full 'RSC Advances'
_journal_page_first 19548
_journal_page_last 19553
_journal_paper_doi 10.1039/D2RA02669D
_journal_volume 12
_journal_year 2022
_chemical_formula_sum 'C206 H62 N4 O8'
_chemical_formula_weight 2720.59
_space_group_crystal_system triclinic
_space_group_IT_number 2
_space_group_name_Hall '-P 1'
_space_group_name_H-M_alt 'P -1'
_atom_sites_solution_hydrogens mixed
_audit_creation_method SHELXL-2014/8
_audit_update_record
;
2022-05-30 deposited with the CCDC.	2022-06-27 downloaded from the CCDC.
;
_cell_angle_alpha 84.6780(10)
_cell_angle_beta 86.0150(10)
_cell_angle_gamma 84.5370(10)
_cell_formula_units_Z 3
_cell_length_a 13.8828(3)
_cell_length_b 20.9103(5)
_cell_length_c 30.2321(7)
_cell_measurement_reflns_used 9774
_cell_measurement_temperature 113(2)
_cell_measurement_theta_max 31.48
_cell_measurement_theta_min 2.29
_cell_volume 8682.4(3)
_computing_cell_refinement 'CrystalClear (Rigaku, 1997--2002)'
_computing_data_collection 'CrystalClear (Rigaku, 1997--2002)'
_computing_data_reduction 'CrystalClear (Rigaku, 1997--2002)'
_computing_structure_refinement 'SHELXL-2014/8 (Sheldrick, 2014)'
_computing_structure_solution 'SHELXT (Sheldrick, 2014)'
_diffrn_ambient_temperature 113(2)
_diffrn_detector_area_resol_mean 28.5714
_diffrn_measured_fraction_theta_full 0.999
_diffrn_measured_fraction_theta_max 0.887
_diffrn_measurement_device
;
Rigaku AFC11 Saturn724+ (4x4 bin mode)
;
_diffrn_measurement_method dtprofit.ref
_diffrn_radiation_detector CCD
_diffrn_radiation_monochromator Confocal
_diffrn_radiation_source 'Rotating Anode'
_diffrn_radiation_type MoK\a
_diffrn_radiation_wavelength 0.71073
_diffrn_reflns_av_R_equivalents 0.0399
_diffrn_reflns_av_unetI/netI 0.0338
_diffrn_reflns_Laue_measured_fraction_full 0.999
_diffrn_reflns_Laue_measured_fraction_max 0.887
_diffrn_reflns_limit_h_max 20
_diffrn_reflns_limit_h_min -18
_diffrn_reflns_limit_k_max 28
_diffrn_reflns_limit_k_min -29
_diffrn_reflns_limit_l_max 43
_diffrn_reflns_limit_l_min -44
_diffrn_reflns_number 166203
_diffrn_reflns_point_group_measured_fraction_full 0.999
_diffrn_reflns_point_group_measured_fraction_max 0.887
_diffrn_reflns_theta_full 25.242
_diffrn_reflns_theta_max 31.559
_diffrn_reflns_theta_min 0.678
_exptl_absorpt_coefficient_mu 0.095
_exptl_absorpt_correction_T_max 0.2671
_exptl_absorpt_correction_T_min 0.2354
_exptl_absorpt_correction_type multi-scan
_exptl_absorpt_process_details
;
CrystalClear (Rigaku, 1997--2002)
;
_exptl_crystal_colour Black
_exptl_crystal_density_diffrn 1.561
_exptl_crystal_description Bar
_exptl_crystal_F_000 4170
_exptl_crystal_size_max 0.228
_exptl_crystal_size_mid 0.150
_exptl_crystal_size_min 0.140
_refine_diff_density_max 1.754
_refine_diff_density_min -0.520
_refine_diff_density_rms 0.100
_refine_ls_extinction_coef 0.00132(10)
_refine_ls_extinction_expression Fc^*^=kFc[1+0.001xFc^2^\l^3^/sin(2\q)]^-1/4^
_refine_ls_extinction_method 'SHELXL-2014/8 (Sheldrick 2014'
_refine_ls_goodness_of_fit_ref 1.038
_refine_ls_hydrogen_treatment mixed
_refine_ls_matrix_type full
_refine_ls_number_parameters 2969
_refine_ls_number_reflns 51578
_refine_ls_number_restraints 0
_refine_ls_restrained_S_all 1.038
_refine_ls_R_factor_all 0.0646
_refine_ls_R_factor_gt 0.0554
_refine_ls_shift/su_max 0.001
_refine_ls_shift/su_mean 0.000
_refine_ls_structure_factor_coef Fsqd
_refine_ls_weighting_details 'w=1/[\s^2^(Fo^2^)+(0.0773P)^2^+4.2618P] where P=(Fo^2^+2Fc^2^)/3'
_refine_ls_weighting_scheme calc
_refine_ls_wR_factor_gt 0.1427
_refine_ls_wR_factor_ref 0.1513
_reflns_Friedel_coverage 0.000
_reflns_number_gt 43435
_reflns_number_total 51578
_reflns_threshold_expression 'I > 2\s(I)'
_cod_data_source_file d2ra02669d2.cif
_cod_data_source_block shelx
_cod_database_code 7245148
_shelx_shelxl_version_number 2014/8
_shelx_space_group_comment
;
The symmetry employed for this shelxl refinement is uniquely defined
by the following loop, which should always be used as a source of
symmetry information in preference to the above space-group names.
They are only intended as comments.
;
_shelx_estimated_absorpt_t_min 0.979
_shelx_estimated_absorpt_t_max 0.987

loop_
_space_group_symop_operation_xyz
'x, y, z'
'-x, -y, -z'

loop_
_atom_site_label
_atom_site_type_symbol
_atom_site_fract_x
_atom_site_fract_y
_atom_site_fract_z
_atom_site_U_iso_or_equiv
_atom_site_adp_type
_atom_site_occupancy
_atom_site_site_symmetry_order
_atom_site_calc_flag
_atom_site_refinement_flags_posn
_atom_site_refinement_flags_adp
_atom_site_refinement_flags_occupancy
_atom_site_disorder_assembly
_atom_site_disorder_group
O1 O 0.68017(6) 0.49511(4) 0.23008(3) 0.01902(16) Uani 1 1 d . . . . .
O2 O 0.76627(6) 0.70986(4) 0.19903(3) 0.01634(15) Uani 1 1 d . . . . .
O3 O 0.57301(7) 0.55713(4) -0.17079(3) 0.02471(19) Uani 1 1 d . . . . .
O4 O 0.65631(8) 0.76463(4) -0.14616(4) 0.0330(2) Uani 1 1 d . . . . .
O5 O 0.65160(6) 0.84515(4) 0.09953(3) 0.02007(17) Uani 1 1 d . . . . .
O6 O 0.55593(6) 0.63214(4) 0.12721(3) 0.01760(16) Uani 1 1 d . . . . .
O7 O -0.10866(7) 0.90129(4) 0.16975(3) 0.02153(18) Uani 1 1 d . . . . .
O8 O -0.00284(9) 1.10605(4) 0.18656(4) 0.0335(2) Uani 1 1 d . . . . .
O9 O 0.10289(6) 1.02767(4) 0.53942(3) 0.01877(16) Uani 1 1 d . . . . .
O10 O 0.02016(7) 0.81129(5) 0.56513(3) 0.02149(17) Uani 1 1 d . . . . .
O11 O 0.77050(6) 0.77900(4) 0.49139(3) 0.01902(16) Uani 1 1 d . . . . .
O12 O 0.71390(7) 0.56943(4) 0.45685(3) 0.02000(17) Uani 1 1 d . . . . .
N1 N 0.86589(7) 0.55414(4) 0.01041(3) 0.01201(16) Uani 1 1 d . . . . .
H1N H 0.9254(12) 0.5360(8) 0.0059(5) 0.018 Uiso 1 1 d . U . . .
N2 N 0.98122(6) 0.51069(4) -0.06555(3) 0.01210(16) Uani 1 1 d . . . . .
N3 N 0.30980(6) 0.84934(4) 0.26605(3) 0.01260(16) Uani 1 1 d . . . . .
N4 N 0.19657(7) 0.88582(4) 0.34536(3) 0.01201(16) Uani 1 1 d . . . . .
H4N H 0.2568(12) 0.8679(8) 0.3399(5) 0.018 Uiso 1 1 d . U . . .
N5 N 0.46354(7) 0.78130(4) 0.31748(3) 0.01232(16) Uani 1 1 d . . . . .
H5N H 0.4054(12) 0.7996(8) 0.3231(5) 0.018 Uiso 1 1 d . U . . .
N6 N 0.35112(6) 0.81858(4) 0.39690(3) 0.01225(16) Uani 1 1 d . . . . .
C001 C -0.18083(12) 0.34470(9) 0.24727(6) 0.0414(4) Uani 1 1 d . . . . .
H00A H -0.1914 0.3918 0.2435 0.062 Uiso 1 1 calc R U . . .
H00B H -0.2073 0.3291 0.2768 0.062 Uiso 1 1 calc R U . . .
H00C H -0.2134 0.3263 0.2243 0.062 Uiso 1 1 calc R U . . .
C002 C -0.07371(10) 0.32455(6) 0.24293(4) 0.0233(2) Uani 1 1 d . . . . .
C003 C -0.02566(11) 0.29027(7) 0.27775(5) 0.0276(3) Uani 1 1 d . . . . .
H003 H -0.0612 0.2786 0.3048 0.033 Uiso 1 1 calc R U . . .
C004 C 0.07338(11) 0.27273(7) 0.27363(5) 0.0292(3) Uani 1 1 d . . . . .
H004 H 0.1051 0.2497 0.2979 0.035 Uiso 1 1 calc R U . . .
C005 C 0.12587(10) 0.28878(7) 0.23422(5) 0.0283(3) Uani 1 1 d . . . . .
H005 H 0.1936 0.2768 0.2313 0.034 Uiso 1 1 calc R U . . .
C006 C 0.07874(10) 0.32260(6) 0.19900(5) 0.0264(3) Uani 1 1 d . . . . .
H006 H 0.1142 0.3333 0.1717 0.032 Uiso 1 1 calc R U . . .
C007 C -0.01991(10) 0.34070(6) 0.20357(4) 0.0233(2) Uani 1 1 d . . . . .
H007 H -0.0513 0.3645 0.1795 0.028 Uiso 1 1 calc R U . . .
C008 C 0.54069(11) 0.36944(7) 0.46970(6) 0.0341(3) Uani 1 1 d . . . . .
H00D H 0.5179 0.4154 0.4684 0.051 Uiso 1 1 calc R U . . .
H00E H 0.5528 0.3535 0.5005 0.051 Uiso 1 1 calc R U . . .
H00F H 0.4912 0.3453 0.4589 0.051 Uiso 1 1 calc R U . . .
C009 C 0.63291(10) 0.36036(6) 0.44097(5) 0.0234(2) Uani 1 1 d . . . . .
C010 C 0.71637(10) 0.32856(6) 0.45820(5) 0.0258(3) Uani 1 1 d . . . . .
H010 H 0.7148 0.3113 0.4884 0.031 Uiso 1 1 calc R U . . .
C011 C 0.80255(11) 0.32170(7) 0.43173(5) 0.0317(3) Uani 1 1 d . . . . .
H011 H 0.8591 0.2998 0.4439 0.038 Uiso 1 1 calc R U . . .
C012 C 0.80551(11) 0.34682(7) 0.38782(5) 0.0319(3) Uani 1 1 d . . . . .
H012 H 0.8641 0.3425 0.3698 0.038 Uiso 1 1 calc R U . . .
C013 C 0.72247(12) 0.37845(7) 0.37020(5) 0.0306(3) Uani 1 1 d . . . . .
H013 H 0.7243 0.3958 0.3400 0.037 Uiso 1 1 calc R U . . .
C014 C 0.63703(11) 0.38483(6) 0.39645(5) 0.0265(3) Uani 1 1 d . . . . .
H014 H 0.5804 0.4062 0.3840 0.032 Uiso 1 1 calc R U . . .
C015 C 0.51241(16) -0.01311(11) 0.07815(11) 0.0737(8) Uani 1 1 d . . . . .
H01G H 0.5316 -0.0011 0.0469 0.111 Uiso 1 1 calc R U . . .
H01H H 0.5188 -0.0602 0.0838 0.111 Uiso 1 1 calc R U . . .
H01I H 0.5544 0.0055 0.0974 0.111 Uiso 1 1 calc R U . . .
C016 C 0.41061(13) 0.01170(8) 0.08779(6) 0.0382(3) Uani 1 1 d . . . . .
C017 C 0.35574(17) 0.04622(8) 0.05426(6) 0.0467(4) Uani 1 1 d . . . . .
H017 H 0.3858 0.0556 0.0255 0.056 Uiso 1 1 calc R U . . .
C018 C 0.26206(16) 0.06593(9) 0.06232(6) 0.0472(4) Uani 1 1 d . . . . .
H018 H 0.2267 0.0888 0.0391 0.057 Uiso 1 1 calc R U . . .
C019 C 0.21421(13) 0.05300(9) 0.10540(8) 0.0483(5) Uani 1 1 d . . . . .
H019 H 0.1476 0.0666 0.1111 0.058 Uiso 1 1 calc R U . . .
C020 C 0.26727(15) 0.02079(8) 0.13765(7) 0.0437(4) Uani 1 1 d . . . . .
H020 H 0.2383 0.0127 0.1668 0.052 Uiso 1 1 calc R U . . .
C021 C 0.36523(12) -0.00090(7) 0.12833(5) 0.0323(3) Uani 1 1 d . . . . .
H021 H 0.4004 -0.0250 0.1511 0.039 Uiso 1 1 calc R U . . .
C1 C 0.55460(8) 0.69177(5) 0.14206(4) 0.01353(19) Uani 1 1 d . . . . .
C2 C 0.76773(8) 0.64984(5) 0.18452(4) 0.01294(18) Uani 1 1 d . . . . .
C3 C 0.14645(8) 0.95386(5) 0.48201(4) 0.01428(19) Uani 1 1 d . . . . .
H3 H 0.1758 0.9857 0.4625 0.017 Uiso 1 1 calc R U . . .
C4 C 0.81130(8) 0.63236(5) 0.14407(3) 0.01323(18) Uani 1 1 d . . . . .
H4 H 0.8415 0.6631 0.1239 0.016 Uiso 1 1 calc R U . . .
C5 C 0.68658(8) 0.63385(5) 0.45178(4) 0.01468(19) Uani 1 1 d . . . . .
C6 C 0.43121(8) 0.78771(5) 0.41618(3) 0.01227(18) Uani 1 1 d . . . . .
C7 C 0.10444(8) 0.96888(5) 0.52334(4) 0.01475(19) Uani 1 1 d . . . . .
C8 C 0.50967(8) 0.70928(5) 0.18230(4) 0.01375(19) Uani 1 1 d . . . . .
H8 H 0.4770 0.6789 0.2017 0.016 Uiso 1 1 calc R U . . .
C9 C 0.72230(8) 0.60523(5) 0.21432(4) 0.01388(19) Uani 1 1 d . . . . .
H9 H 0.6925 0.6177 0.2418 0.017 Uiso 1 1 calc R U . . .
C10 C 0.90249(8) 0.53997(5) -0.08687(3) 0.01232(18) Uani 1 1 d . . . . .
C11 C 0.72149(8) 0.54261(5) 0.20312(4) 0.01393(19) Uani 1 1 d . . . . .
C12 C 0.23039(8) 0.88124(5) 0.24668(3) 0.01232(18) Uani 1 1 d . . . . .
C13 C 0.80320(7) 0.57816(5) -0.02129(3) 0.01248(18) Uani 1 1 d . . . . .
C14 C 0.14862(7) 0.91173(5) 0.26853(3) 0.01202(18) Uani 1 1 d . . . . .
C15 C 0.13374(7) 0.91351(5) 0.31463(3) 0.01231(18) Uani 1 1 d . . . . .
C16 C 0.60559(8) 0.79825(5) 0.12506(4) 0.01488(19) Uani 1 1 d . . . . .
C17 C 0.51345(8) 0.77243(5) 0.19364(3) 0.01311(18) Uani 1 1 d . . . . .
C18 C 0.50439(8) 0.77189(5) 0.27581(3) 0.01263(18) Uani 1 1 d . . . . .
C19 C 0.82343(7) 0.56621(5) 0.05135(3) 0.01233(18) Uani 1 1 d . . . . .
C20 C 0.81954(7) 0.57226(5) -0.06704(3) 0.01222(18) Uani 1 1 d . . . . .
C21 C 0.28832(8) 0.83833(5) 0.43099(3) 0.01241(18) Uani 1 1 d . . . . .
C22 C 0.15559(7) 0.89534(5) 0.38701(3) 0.01247(18) Uani 1 1 d . . . . .
C23 C 0.06002(8) 0.86058(6) 0.53938(4) 0.0160(2) Uani 1 1 d . . . . .
C24 C 0.72878(8) 0.59929(5) 0.04544(4) 0.01515(19) Uani 1 1 d . . . . .
H24 H 0.6833 0.6132 0.0683 0.018 Uiso 1 1 calc R U . . .
C25 C 0.61573(8) 0.73162(5) 0.32434(4) 0.01552(19) Uani 1 1 d . . . . .
H25 H 0.6730 0.7121 0.3372 0.019 Uiso 1 1 calc R U . . .
C26 C 1.04498(8) 0.48640(5) -0.09782(3) 0.01224(18) Uani 1 1 d . . . . .
C27 C 0.37093(8) 0.82743(5) 0.23203(3) 0.01290(18) Uani 1 1 d . . . . .
C28 C 0.06209(8) 0.93071(6) 0.38253(4) 0.0156(2) Uani 1 1 d . . . . .
H28 H 0.0179 0.9437 0.4061 0.019 Uiso 1 1 calc R U . . .
C29 C 0.06098(8) 0.92235(6) 0.55236(4) 0.0162(2) Uani 1 1 d . . . . .
H29 H 0.0326 0.9330 0.5805 0.019 Uiso 1 1 calc R U . . .
C30 C 0.86447(8) 0.54808(5) 0.09202(3) 0.01231(18) Uani 1 1 d . . . . .
C31 C 0.19751(7) 0.87358(5) 0.42697(3) 0.01218(18) Uani 1 1 d . . . . .
C32 C 0.76480(8) 0.52371(5) 0.16257(4) 0.01473(19) Uani 1 1 d . . . . .
H32 H 0.7634 0.4807 0.1550 0.018 Uiso 1 1 calc R U . . .
C33 C 0.72074(8) 0.73787(5) 0.47113(4) 0.01454(19) Uani 1 1 d . . . . .
C34 C -0.05071(8) 0.93978(5) 0.18794(4) 0.01498(19) Uani 1 1 d . . . . .
C35 C 0.71672(8) 0.60688(5) 0.00067(4) 0.0157(2) Uani 1 1 d . . . . .
H35 H 0.6614 0.6274 -0.0133 0.019 Uiso 1 1 calc R U . . .
C36 C 0.62546(8) 0.59684(6) -0.15055(4) 0.0160(2) Uani 1 1 d . . . . .
C37 C 0.60262(8) 0.73626(5) 0.11310(4) 0.01483(19) Uani 1 1 d . . . . .
H37 H 0.6328 0.7240 0.0856 0.018 Uiso 1 1 calc R U . . .
C38 C 0.56125(8) 0.81689(5) 0.16554(4) 0.01532(19) Uani 1 1 d . . . . .
H38 H 0.5640 0.8595 0.1736 0.018 Uiso 1 1 calc R U . . .
C39 C 0.67195(9) 0.69994(5) -0.13569(4) 0.0182(2) Uani 1 1 d . . . . .
C40 C 0.46109(8) 0.79173(5) 0.23592(3) 0.01264(18) Uani 1 1 d . . . . .
C41 C 0.24194(8) 0.87959(6) 0.19899(4) 0.0157(2) Uani 1 1 d . . . . .
H41 H 0.1973 0.8982 0.1780 0.019 Uiso 1 1 calc R U . . .
C42 C 0.91677(8) 0.53353(5) -0.13408(4) 0.01544(19) Uani 1 1 d . . . . .
H42 H 0.8730 0.5493 -0.1562 0.019 Uiso 1 1 calc R U . . .
C43 C 0.10129(8) 0.84460(6) 0.49776(4) 0.01570(19) Uani 1 1 d . . . . .
H43 H 0.0995 0.8023 0.4889 0.019 Uiso 1 1 calc R U . . .
C44 C 0.01231(8) 0.90873(5) 0.21905(4) 0.01560(19) Uani 1 1 d . . . . .
H44 H 0.0136 0.8634 0.2261 0.019 Uiso 1 1 calc R U . . .
C45 C -0.10376(9) 0.53627(6) 0.29485(4) 0.0214(2) Uani 1 1 d . . . . .
C46 C 0.50191(9) 0.58571(6) 0.15304(4) 0.0199(2) Uani 1 1 d . . . . .
H46A H 0.4334 0.6022 0.1556 0.030 Uiso 1 1 calc R U . . .
H46B H 0.5268 0.5776 0.1828 0.030 Uiso 1 1 calc R U . . .
H46C H 0.5083 0.5454 0.1385 0.030 Uiso 1 1 calc R U . . .
C47 C 0.68950(8) 0.56635(5) -0.11961(4) 0.0167(2) Uani 1 1 d . . . . .
H47 H 0.6950 0.5207 -0.1139 0.020 Uiso 1 1 calc R U . . .
C48 C 0.33021(8) 0.81912(6) 0.47322(4) 0.01523(19) Uani 1 1 d . . . . .
H48 H 0.3015 0.8269 0.5019 0.018 Uiso 1 1 calc R U . . .
C49 C 0.82181(9) 0.75567(6) 0.17346(4) 0.0183(2) Uani 1 1 d . . . . .
H49A H 0.8897 0.7380 0.1704 0.027 Uiso 1 1 calc R U . . .
H49B H 0.8176 0.7955 0.1885 0.027 Uiso 1 1 calc R U . . .
H49C H 0.7964 0.7650 0.1439 0.027 Uiso 1 1 calc R U . . .
C50 C 0.00371(9) 0.44116(6) 0.32352(5) 0.0223(2) Uani 1 1 d . . . . .
C51 C -0.04604(9) 0.54239(6) 0.25583(4) 0.0212(2) Uani 1 1 d . . . . .
C52 C 0.32884(8) 0.84631(6) 0.18987(4) 0.0159(2) Uani 1 1 d . . . . .
H52 H 0.3566 0.8372 0.1613 0.019 Uiso 1 1 calc R U . . .
C53 C 0.63866(9) 0.51148(6) 0.27233(4) 0.0212(2) Uani 1 1 d . . . . .
H53A H 0.5875 0.5468 0.2682 0.032 Uiso 1 1 calc R U . . .
H53B H 0.6889 0.5251 0.2897 0.032 Uiso 1 1 calc R U . . .
H53C H 0.6109 0.4738 0.2882 0.032 Uiso 1 1 calc R U . . .
C54 C 0.15537(9) 1.07546(6) 0.51411(4) 0.0202(2) Uani 1 1 d . . . . .
H54A H 0.2237 1.0592 0.5102 0.030 Uiso 1 1 calc R U . . .
H54B H 0.1500 1.1147 0.5298 0.030 Uiso 1 1 calc R U . . .
H54C H 0.1284 1.0853 0.4849 0.030 Uiso 1 1 calc R U . . .
C55 C 0.04671(10) 0.41291(6) 0.36266(5) 0.0249(3) Uani 1 1 d . . . . .
C56 C 0.84471(9) 0.75087(6) 0.51924(4) 0.0221(2) Uani 1 1 d . . . . .
H56A H 0.8931 0.7249 0.5018 0.033 Uiso 1 1 calc R U . . .
H56B H 0.8162 0.7233 0.5437 0.033 Uiso 1 1 calc R U . . .
H56C H 0.8758 0.7851 0.5313 0.033 Uiso 1 1 calc R U . . .
C57 C -0.17047(9) 0.93111(6) 0.13649(4) 0.0213(2) Uani 1 1 d . . . . .
H57A H -0.1310 0.9494 0.1112 0.032 Uiso 1 1 calc R U . . .
H57B H -0.2139 0.9655 0.1490 0.032 Uiso 1 1 calc R U . . .
H57C H -0.2089 0.8989 0.1265 0.032 Uiso 1 1 calc R U . . .
C58 C -0.12681(9) 0.65417(6) 0.29590(5) 0.0238(2) Uani 1 1 d . . . . .
C59 C 0.32751(9) 0.66408(6) 0.37402(4) 0.0227(2) Uani 1 1 d . . . . .
C60 C 0.29169(10) 0.69856(6) 0.33523(5) 0.0231(2) Uani 1 1 d . . . . .
C61 C 0.06486(9) 0.44753(6) 0.28214(4) 0.0221(2) Uani 1 1 d . . . . .
C62 C 0.50173(9) 0.58728(7) -0.19956(4) 0.0231(2) Uani 1 1 d . . . . .
H62A H 0.5335 0.6118 -0.2247 0.035 Uiso 1 1 calc R U . . .
H62B H 0.4562 0.6165 -0.1831 0.035 Uiso 1 1 calc R U . . .
H62C H 0.4664 0.5542 -0.2107 0.035 Uiso 1 1 calc R U . . .
C63 C -0.14521(9) 0.59323(7) 0.31536(5) 0.0230(2) Uani 1 1 d . . . . .
C64 C 0.04071(9) 0.49933(6) 0.25015(4) 0.0215(2) Uani 1 1 d . . . . .
C65 C 0.07214(10) 0.60093(7) 0.21758(4) 0.0231(2) Uani 1 1 d . . . . .
C66 C -0.05751(9) 0.60846(7) 0.42523(4) 0.0265(3) Uani 1 1 d . . . . .
C67 C -0.07694(9) 0.48676(6) 0.32954(4) 0.0217(2) Uani 1 1 d . . . . .
C68 C 0.41880(9) 0.51177(7) 0.32847(5) 0.0258(3) Uani 1 1 d . . . . .
C69 C 0.14692(10) 0.38688(6) 0.36173(5) 0.0271(3) Uani 1 1 d . . . . .
C70 C 0.37934(9) 0.50201(7) 0.28677(5) 0.0262(3) Uani 1 1 d . . . . .
C71 C -0.04403(9) 0.49406(7) 0.40850(4) 0.0246(3) Uani 1 1 d . . . . .
C72 C 0.37429(9) 0.61296(7) 0.29134(4) 0.0242(2) Uani 1 1 d . . . . .
C73 C 0.21289(9) 0.52062(7) 0.23423(4) 0.0237(2) Uani 1 1 d . . . . .
C74 C 0.06616(10) 0.53487(7) 0.45833(4) 0.0263(3) Uani 1 1 d . . . . .
C75 C 0.16429(10) 0.42544(6) 0.28280(5) 0.0246(3) Uani 1 1 d . . . . .
C76 C 0.27285(9) 0.57419(7) 0.23647(4) 0.0244(3) Uani 1 1 d . . . . .
C77 C 0.26834(10) 0.65820(6) 0.41458(4) 0.0233(2) Uani 1 1 d . . . . .
C78 C 0.11369(10) 0.53531(7) 0.22649(4) 0.0226(2) Uani 1 1 d . . . . .
C79 C 0.31629(9) 0.67211(7) 0.29217(4) 0.0237(2) Uani 1 1 d . . . . .
C80 C -0.00724(10) 0.71333(6) 0.25734(5) 0.0260(3) Uani 1 1 d . . . . .
C81 C -0.02154(9) 0.54395(7) 0.43634(4) 0.0258(3) Uani 1 1 d . . . . .
C82 C 0.37659(9) 0.49715(7) 0.40861(5) 0.0255(3) Uani 1 1 d . . . . .
C83 C 0.08818(11) 0.70879(6) 0.23978(4) 0.0266(3) Uani 1 1 d . . . . .
C84 C 0.35288(9) 0.56421(7) 0.26391(4) 0.0250(3) Uani 1 1 d . . . . .
C85 C -0.06640(9) 0.66033(6) 0.25514(4) 0.0236(2) Uani 1 1 d . . . . .
C86 C 0.54274(9) 0.31188(8) -0.03539(5) 0.0282(3) Uani 1 1 d . . . . .
C87 C 0.17163(10) 0.68672(7) 0.41732(4) 0.0249(3) Uani 1 1 d . . . . .
C88 C 0.41466(9) 0.58062(7) 0.33125(5) 0.0242(2) Uani 1 1 d . . . . .
C89 C 0.02319(10) 0.43918(7) 0.40457(5) 0.0253(3) Uani 1 1 d . . . . .
C90 C 0.09697(10) 0.64966(7) 0.44151(4) 0.0261(3) Uani 1 1 d . . . . .
C91 C 0.12875(10) 0.65146(7) 0.21954(4) 0.0251(3) Uani 1 1 d . . . . .
C92 C 0.25043(10) 0.68642(7) 0.25819(4) 0.0250(3) Uani 1 1 d . . . . .
C93 C 0.14444(10) 0.73163(6) 0.38135(5) 0.0259(3) Uani 1 1 d . . . . .
C94 C -0.01650(10) 0.82352(8) 0.60895(4) 0.0280(3) Uani 1 1 d . . . . .
H94A H -0.0675 0.8593 0.6074 0.042 Uiso 1 1 calc R U . . .
H94B H 0.0361 0.8349 0.6259 0.042 Uiso 1 1 calc R U . . .
H94C H -0.0434 0.7848 0.6237 0.042 Uiso 1 1 calc R U . . .
C95 C 0.99485(10) 0.21710(8) 0.08086(5) 0.0297(3) Uani 1 1 d . . . . .
C96 C -0.10521(10) 0.70347(7) 0.32344(5) 0.0264(3) Uani 1 1 d . . . . .
C97 C 1.07186(10) 0.18083(8) 0.01499(5) 0.0302(3) Uani 1 1 d . . . . .
C98 C 0.12444(10) 0.58716(7) 0.46100(4) 0.0260(3) Uani 1 1 d . . . . .
C99 C 0.18564(11) 0.39627(6) 0.40364(5) 0.0280(3) Uani 1 1 d . . . . .
C100 C 0.10905(10) 0.42938(7) 0.42984(5) 0.0272(3) Uani 1 1 d . . . . .
C101 C 0.79046(9) 0.02092(8) 0.36941(5) 0.0295(3) Uani 1 1 d . . . . .
C102 C 0.14073(11) 0.75452(6) 0.30465(5) 0.0268(3) Uani 1 1 d . . . . .
C103 C 0.96481(10) 0.33193(7) 0.05308(5) 0.0280(3) Uani 1 1 d . . . . .
C104 C 0.22877(10) 0.63816(7) 0.23072(4) 0.0252(3) Uani 1 1 d . . . . .
C105 C 0.32291(10) 0.45156(7) 0.28452(5) 0.0268(3) Uani 1 1 d . . . . .
C106 C 0.81569(9) 0.07511(8) 0.34334(5) 0.0291(3) Uani 1 1 d . . . . .
C107 C 0.61243(10) 0.30371(8) -0.07276(4) 0.0280(3) Uani 1 1 d . . . . .
C108 C 1.04039(9) 0.25346(8) -0.06717(5) 0.0292(3) Uani 1 1 d . . . . .
C109 C 1.05320(9) 0.28576(7) -0.02809(5) 0.0270(3) Uani 1 1 d . . . . .
C110 C 0.77045(10) 0.34858(7) -0.09201(4) 0.0277(3) Uani 1 1 d . . . . .
C111 C 0.12994(10) 0.47625(7) 0.45613(4) 0.0277(3) Uani 1 1 d . . . . .
C112 C 1.02209(10) 0.27236(7) 0.05286(5) 0.0274(3) Uani 1 1 d . . . . .
C113 C 0.20454(10) 0.39292(6) 0.32268(5) 0.0267(3) Uani 1 1 d . . . . .
C114 C 0.67183(10) 0.35632(7) -0.07647(5) 0.0278(3) Uani 1 1 d . . . . .
C115 C 0.25848(10) 0.15300(8) 0.32564(6) 0.0325(3) Uani 1 1 d . . . . .
C116 C 0.80844(11) 0.41449(6) -0.03274(5) 0.0287(3) Uani 1 1 d . . . . .
C117 C 0.30262(10) 0.46061(7) 0.43247(5) 0.0268(3) Uani 1 1 d . . . . .
C118 C 0.47035(11) -0.07528(6) 0.32818(6) 0.0306(3) Uani 1 1 d . . . . .
C119 C 1.05897(10) 0.14929(8) -0.02255(6) 0.0329(3) Uani 1 1 d . . . . .
C120 C 0.68563(10) 0.08776(8) 0.42078(5) 0.0312(3) Uani 1 1 d . . . . .
C121 C 0.90963(11) 0.22042(8) 0.10968(4) 0.0312(3) Uani 1 1 d . . . . .
C122 C 0.04174(11) 0.76046(6) 0.32285(5) 0.0280(3) Uani 1 1 d . . . . .
C123 C 0.84128(10) 0.37905(7) -0.06923(5) 0.0272(3) Uani 1 1 d . . . . .
C124 C 0.55833(10) 0.37009(7) -0.01608(5) 0.0293(3) Uani 1 1 d . . . . .
C125 C 0.74117(11) 0.23844(8) -0.10828(4) 0.0312(3) Uani 1 1 d . . . . .
C126 C 0.34260(10) -0.01243(7) 0.36621(5) 0.0274(3) Uani 1 1 d . . . . .
C127 C -0.10260(10) 0.68927(7) 0.36929(5) 0.0276(3) Uani 1 1 d . . . . .
C128 C 0.04411(11) 0.74540(6) 0.37047(5) 0.0283(3) Uani 1 1 d . . . . .
C130 C 0.72227(10) 0.02721(8) 0.40750(5) 0.0303(3) Uani 1 1 d . . . . .
C131 C 0.98962(10) 0.34445(7) -0.02905(5) 0.0270(3) Uani 1 1 d . . . . .
C132 C 1.04315(10) 0.18669(8) -0.06466(5) 0.0324(3) Uani 1 1 d . . . . .
C133 C 0.80071(10) 0.29094(8) -0.11205(4) 0.0294(3) Uani 1 1 d . . . . .
C134 C 0.60910(11) 0.25224(9) 0.11671(5) 0.0358(3) Uani 1 1 d . . . . .
C135 C 0.62176(11) 0.18528(8) -0.05616(5) 0.0318(3) Uani 1 1 d . . . . .
C136 C 0.70551(12) 0.24293(9) 0.13254(4) 0.0360(3) Uani 1 1 d . . . . .
C137 C 0.57425(11) 0.31221(9) 0.09775(5) 0.0345(3) Uani 1 1 d . . . . .
C138 C 0.97293(11) 0.15666(8) -0.08715(5) 0.0358(3) Uani 1 1 d . . . . .
C139 C 0.54175(10) 0.19851(8) 0.05882(5) 0.0340(3) Uani 1 1 d . . . . .
C140 C 0.79204(12) 0.41810(7) 0.04397(6) 0.0326(3) Uani 1 1 d . . . . .
C141 C 0.70356(13) 0.09244(7) -0.01213(7) 0.0385(4) Uani 1 1 d . . . . .
C142 C 0.62835(12) 0.23997(7) 0.35134(7) 0.0377(4) Uani 1 1 d . . . . .
C143 C 0.30350(10) 0.40856(6) 0.32366(5) 0.0283(3) Uani 1 1 d . . . . .
C144 C 0.66306(11) -0.02557(8) 0.41057(5) 0.0326(3) Uani 1 1 d . . . . .
C145 C 0.34106(10) 0.41773(6) 0.36380(5) 0.0277(3) Uani 1 1 d . . . . .
C146 C 0.67838(12) 0.14943(8) 0.10083(5) 0.0363(3) Uani 1 1 d . . . . .
C147 C 0.63418(12) 0.36560(8) 0.09419(5) 0.0352(3) Uani 1 1 d . . . . .
C148 C 0.90334(11) 0.19488(9) -0.11091(5) 0.0344(3) Uani 1 1 d . . . . .
C149 C 0.90094(11) 0.26417(8) -0.11334(4) 0.0314(3) Uani 1 1 d . . . . .
C150 C 0.30667(10) 0.06297(8) 0.28572(5) 0.0290(3) Uani 1 1 d . . . . .
C151 C 0.71208(10) 0.14589(8) 0.39320(5) 0.0316(3) Uani 1 1 d . . . . .
C152 C 0.65379(12) 0.11040(7) 0.02785(6) 0.0365(3) Uani 1 1 d . . . . .
C153 C 0.29317(10) 0.07688(8) 0.40617(5) 0.0326(3) Uani 1 1 d . . . . .
C154 C 0.39663(10) -0.01881(7) 0.40505(5) 0.0295(3) Uani 1 1 d . . . . .
C155 C 0.54798(10) 0.37276(8) 0.02975(5) 0.0319(3) Uani 1 1 d . . . . .
C156 C 0.70409(14) 0.80569(7) -0.12158(6) 0.0404(4) Uani 1 1 d . . . . .
H15A H 0.7744 0.7979 -0.1273 0.061 Uiso 1 1 calc R U . . .
H15B H 0.6873 0.7967 -0.0897 0.061 Uiso 1 1 calc R U . . .
H15C H 0.6835 0.8508 -0.1308 0.061 Uiso 1 1 calc R U . . .
C157 C 0.49296(11) -0.04831(7) 0.40449(5) 0.0302(3) Uani 1 1 d . . . . .
C158 C 0.77398(10) -0.03646(7) 0.34928(6) 0.0326(3) Uani 1 1 d . . . . .
C159 C 0.56459(11) -0.01845(8) 0.42731(5) 0.0319(3) Uani 1 1 d . . . . .
C160 C 0.52445(11) -0.08176(6) 0.36702(6) 0.0310(3) Uani 1 1 d . . . . .
C161 C 0.89263(11) 0.33783(8) 0.08836(5) 0.0311(3) Uani 1 1 d . . . . .
C162 C 0.59485(11) 0.09073(9) 0.44531(5) 0.0352(3) Uani 1 1 d . . . . .
C163 C 0.36729(11) 0.03624(8) 0.42977(5) 0.0326(3) Uani 1 1 d . . . . .
C164 C 0.94587(13) 0.10056(8) -0.05893(6) 0.0395(4) Uani 1 1 d . . . . .
C165 C 0.61817(11) 0.40305(8) 0.05215(6) 0.0346(3) Uani 1 1 d . . . . .
C166 C 0.72733(12) 0.35605(9) 0.10988(5) 0.0358(3) Uani 1 1 d . . . . .
C167 C 0.74752(12) 0.17965(9) 0.12292(5) 0.0354(3) Uani 1 1 d . . . . .
C168 C 0.64599(12) 0.20157(8) 0.39208(6) 0.0370(4) Uani 1 1 d . . . . .
C169 C 0.84846(11) 0.16676(8) 0.11306(5) 0.0340(3) Uani 1 1 d . . . . .
C170 C 0.78231(11) -0.03738(8) 0.30343(6) 0.0353(3) Uani 1 1 d . . . . .
C171 C 0.30392(11) 0.17449(8) 0.28312(6) 0.0359(3) Uani 1 1 d . . . . .
C172 C 0.29041(10) 0.14358(9) 0.40485(6) 0.0369(4) Uani 1 1 d . . . . .
C173 C 0.71773(12) 0.08551(10) 0.21902(5) 0.0402(4) Uani 1 1 d . . . . .
C174 C 0.80846(10) 0.01948(9) 0.27598(5) 0.0353(3) Uani 1 1 d . . . . .
C175 C 0.64887(12) 0.18805(8) 0.23706(5) 0.0375(4) Uani 1 1 d . . . . .
C176 C 0.41695(12) 0.11725(9) 0.22879(5) 0.0367(4) Uani 1 1 d . . . . .
C177 C 0.87652(12) 0.11404(8) 0.08762(5) 0.0356(3) Uani 1 1 d . . . . .
C178 C 0.80365(13) 0.06564(7) -0.01327(7) 0.0412(4) Uani 1 1 d . . . . .
C179 C 0.68762(12) 0.12932(8) -0.05358(6) 0.0365(3) Uani 1 1 d . . . . .
C180 C 0.77785(13) 0.12585(8) -0.08062(6) 0.0387(4) Uani 1 1 d . . . . .
C181 C 0.62065(12) 0.22996(7) 0.27057(6) 0.0382(4) Uani 1 1 d . . . . .
C182 C 0.04701(15) 1.14652(7) 0.21076(7) 0.0443(5) Uani 1 1 d . . . . .
H18A H 0.1171 1.1363 0.2059 0.066 Uiso 1 1 calc R U . . .
H18B H 0.0283 1.1394 0.2426 0.066 Uiso 1 1 calc R U . . .
H18C H 0.0300 1.1918 0.2005 0.066 Uiso 1 1 calc R U . . .
C183 C 0.96706(12) 0.10996(7) 0.06067(6) 0.0355(3) Uani 1 1 d . . . . .
C184 C 0.62634(12) -0.09240(7) 0.35315(6) 0.0355(3) Uani 1 1 d . . . . .
C185 C 0.70762(12) 0.10602(7) 0.06823(6) 0.0366(3) Uani 1 1 d . . . . .
C186 C 0.53736(12) -0.08200(7) 0.28996(6) 0.0362(3) Uani 1 1 d . . . . .
C187 C 0.85456(13) 0.06129(7) 0.02491(7) 0.0405(4) Uani 1 1 d . . . . .
C188 C 0.43513(12) 0.06409(9) 0.45111(5) 0.0369(4) Uani 1 1 d . . . . .
C189 C 0.43246(12) 0.13363(10) 0.44995(5) 0.0409(4) Uani 1 1 d . . . . .
C190 C 0.43496(12) -0.00065(8) 0.24788(5) 0.0349(3) Uani 1 1 d . . . . .
C191 C 0.80737(13) 0.08387(7) 0.06534(6) 0.0386(4) Uani 1 1 d . . . . .
C192 C 0.84976(13) 0.08552(8) -0.05588(7) 0.0413(4) Uani 1 1 d . . . . .
C193 C 0.69339(13) -0.02775(9) 0.23960(6) 0.0414(4) Uani 1 1 d . . . . .
C194 C 0.56268(13) 0.04545(10) 0.20665(5) 0.0399(4) Uani 1 1 d . . . . .
C195 C 0.76311(12) 0.29378(9) 0.12931(4) 0.0350(3) Uani 1 1 d . . . . .
C196 C 0.95419(13) 0.07676(7) 0.02210(6) 0.0389(4) Uani 1 1 d . . . . .
C197 C 0.47817(12) 0.17106(9) 0.22581(5) 0.0396(4) Uani 1 1 d . . . . .
C198 C 0.71109(12) -0.06667(8) 0.28075(6) 0.0400(4) Uani 1 1 d . . . . .
C199 C 0.47578(12) 0.27216(7) 0.31610(8) 0.0436(4) Uani 1 1 d . . . . .
C200 C 0.57893(13) 0.15866(9) 0.21491(5) 0.0408(4) Uani 1 1 d . . . . .
C201 C 0.63466(12) -0.09341(7) 0.30519(7) 0.0388(4) Uani 1 1 d . . . . .
C202 C 0.52010(13) -0.04567(9) 0.25065(6) 0.0389(4) Uani 1 1 d . . . . .
C203 C 0.38771(13) 0.22972(9) 0.39999(7) 0.0465(5) Uani 1 1 d . . . . .
C204 C 0.33310(12) 0.23574(8) 0.36059(7) 0.0433(4) Uani 1 1 d . . . . .
C205 C 0.55647(13) 0.20360(9) 0.42014(6) 0.0415(4) Uani 1 1 d . . . . .
C206 C 0.59925(13) -0.01763(10) 0.22464(5) 0.0416(4) Uani 1 1 d . . . . .
C207 C 0.45101(12) 0.22216(8) 0.25222(6) 0.0416(4) Uani 1 1 d . . . . .
C208 C 0.46093(12) 0.05565(9) 0.22088(5) 0.0374(4) Uani 1 1 d . . . . .
C209 C 0.48364(13) 0.24485(8) 0.39646(7) 0.0446(4) Uani 1 1 d . . . . .
C210 C 0.37601(12) 0.25652(7) 0.31982(7) 0.0427(4) Uani 1 1 d . . . . .
C211 C 0.52097(12) 0.25162(7) 0.27476(7) 0.0416(4) Uani 1 1 d . . . . .
C212 C 0.53176(12) 0.14920(10) 0.44589(5) 0.0396(4) Uani 1 1 d . . . . .
C213 C 0.36141(12) 0.22534(8) 0.28042(7) 0.0415(4) Uani 1 1 d . . . . .
C214 C 0.07274(8) 0.94465(5) 0.23941(3) 0.01294(18) Uani 1 1 d . . . . .
C215 C 0.52914(7) 0.75718(5) 0.34798(3) 0.01265(18) Uani 1 1 d . . . . .
C216 C 0.61381(8) 0.66204(5) 0.42509(4) 0.01429(19) Uani 1 1 d . . . . .
H216 H 0.5779 0.6362 0.4093 0.017 Uiso 1 1 calc R U . . .
C217 C 0.14483(8) 0.89114(5) 0.46960(3) 0.01335(18) Uani 1 1 d . . . . .
C218 C 0.59427(8) 0.72929(5) 0.42191(3) 0.01316(18) Uani 1 1 d . . . . .
C219 C 0.80978(7) 0.56857(5) 0.13357(3) 0.01260(18) Uani 1 1 d . . . . .
C220 C 0.74484(8) 0.60349(5) -0.09737(3) 0.01309(18) Uani 1 1 d . . . . .
C221 C 0.60046(8) 0.74048(5) 0.27995(4) 0.01543(19) Uani 1 1 d . . . . .
H221 H 0.6450 0.7282 0.2563 0.019 Uiso 1 1 calc R U . . .
C222 C 0.73980(8) 0.67138(5) 0.47543(4) 0.01488(19) Uani 1 1 d . . . . .
H222 H 0.7883 0.6515 0.4942 0.018 Uiso 1 1 calc R U . . .
C223 C 0.51460(7) 0.75955(5) 0.39410(3) 0.01246(18) Uani 1 1 d . . . . .
C224 C 0.61769(8) 0.66321(6) -0.15926(4) 0.0165(2) Uani 1 1 d . . . . .
H224 H 0.5760 0.6835 -0.1810 0.020 Uiso 1 1 calc R U . . .
C225 C 0.41851(8) 0.78781(6) 0.46396(4) 0.01540(19) Uani 1 1 d . . . . .
H225 H 0.4634 0.7694 0.4849 0.018 Uiso 1 1 calc R U . . .
C226 C 0.73533(8) 0.67094(5) -0.10469(4) 0.0159(2) Uani 1 1 d . . . . .
H226 H 0.7716 0.6964 -0.0887 0.019 Uiso 1 1 calc R U . . .
C227 C 0.64762(8) 0.76725(5) 0.44448(4) 0.01468(19) Uani 1 1 d . . . . .
H227 H 0.6346 0.8128 0.4419 0.018 Uiso 1 1 calc R U . . .
C228 C 0.04893(8) 0.94200(6) 0.33798(4) 0.0161(2) Uani 1 1 d . . . . .
H228 H -0.0061 0.9645 0.3249 0.019 Uiso 1 1 calc R U . . .
C229 C -0.05236(8) 1.00567(5) 0.17717(4) 0.0164(2) Uani 1 1 d . . . . .
H229 H -0.0932 1.0263 0.1552 0.020 Uiso 1 1 calc R U . . .
C230 C 0.06902(8) 1.01183(5) 0.23032(4) 0.0167(2) Uani 1 1 d . . . . .
H230 H 0.1084 1.0366 0.2453 0.020 Uiso 1 1 calc R U . . .
C231 C 0.00671(9) 1.04148(5) 0.19902(4) 0.0187(2) Uani 1 1 d . . . . .
C232 C 1.00482(8) 0.50055(6) -0.14081(4) 0.01519(19) Uani 1 1 d . . . . .
H232 H 1.0344 0.4890 -0.1686 0.018 Uiso 1 1 calc R U . . .
C233 C 0.37307(9) 0.56344(7) 0.41125(4) 0.0240(2) Uani 1 1 d . . . . .
C234 C 0.23704(10) 0.46139(7) 0.25926(4) 0.0252(3) Uani 1 1 d . . . . .
C235 C 0.66189(10) 0.52780(6) 0.43497(5) 0.0258(3) Uani 1 1 d . . . . .
H23A H 0.6684 0.5389 0.4027 0.039 Uiso 1 1 calc R U . . .
H23B H 0.5933 0.5327 0.4452 0.039 Uiso 1 1 calc R U . . .
H23C H 0.6880 0.4830 0.4418 0.039 Uiso 1 1 calc R U . . .
C236 C 0.29554(9) 0.59591(7) 0.43740(4) 0.0238(2) Uani 1 1 d . . . . .
C237 C 0.69008(9) 0.83040(7) 0.05639(4) 0.0240(2) Uani 1 1 d . . . . .
H23D H 0.6378 0.8194 0.0391 0.036 Uiso 1 1 calc R U . . .
H23E H 0.7394 0.7937 0.0592 0.036 Uiso 1 1 calc R U . . .
H23F H 0.7195 0.8679 0.0413 0.036 Uiso 1 1 calc R U . . .
C238 C -0.02721(9) 0.60556(6) 0.23534(4) 0.0225(2) Uani 1 1 d . . . . .
C239 C -0.10056(9) 0.51305(7) 0.37148(4) 0.0236(2) Uani 1 1 d . . . . .
C240 C 0.20338(10) 0.73725(6) 0.34092(5) 0.0246(3) Uani 1 1 d . . . . .
C241 C -0.14179(9) 0.57878(7) 0.36285(5) 0.0243(2) Uani 1 1 d . . . . .
C242 C 0.22488(10) 0.56089(7) 0.46020(4) 0.0255(3) Uani 1 1 d . . . . .
C243 C 0.22878(10) 0.49225(7) 0.45745(4) 0.0268(3) Uani 1 1 d . . . . .
C244 C 0.00064(10) 0.66077(7) 0.42775(4) 0.0271(3) Uani 1 1 d . . . . .
C245 C -0.12065(9) 0.62569(7) 0.38910(5) 0.0264(3) Uani 1 1 d . . . . .
C246 C 0.39208(9) 0.60593(7) 0.37177(4) 0.0234(2) Uani 1 1 d . . . . .
C247 C 0.94798(10) 0.36905(7) 0.01048(5) 0.0272(3) Uani 1 1 d . . . . .
C248 C 0.27876(9) 0.04606(7) 0.36671(5) 0.0270(3) Uani 1 1 d . . . . .
C249 C 0.64965(10) 0.24197(8) -0.08448(5) 0.0299(3) Uani 1 1 d . . . . .
C250 C 0.40008(9) 0.47070(7) 0.36621(5) 0.0267(3) Uani 1 1 d . . . . .
C251 C 0.38262(10) -0.03521(6) 0.32576(5) 0.0275(3) Uani 1 1 d . . . . .
C252 C 0.51637(9) 0.25836(8) -0.00856(5) 0.0299(3) Uani 1 1 d . . . . .
C253 C -0.02642(10) 0.71065(7) 0.39327(5) 0.0281(3) Uani 1 1 d . . . . .
C254 C 0.96790(10) 0.29312(8) -0.09190(4) 0.0290(3) Uani 1 1 d . . . . .
C255 C 0.16381(11) 0.72972(6) 0.26413(5) 0.0266(3) Uani 1 1 d . . . . .
C256 C 0.28085(10) 0.41153(6) 0.40469(5) 0.0281(3) Uani 1 1 d . . . . .
C257 C 0.26129(9) 0.08327(8) 0.32724(5) 0.0289(3) Uani 1 1 d . . . . .
C258 C 0.86082(11) 0.40949(6) 0.00640(5) 0.0293(3) Uani 1 1 d . . . . .
C259 C 1.06926(9) 0.25012(7) 0.01204(5) 0.0272(3) Uani 1 1 d . . . . .
C260 C 0.93732(10) 0.34937(7) -0.06837(5) 0.0273(3) Uani 1 1 d . . . . .
C261 C 0.33277(10) 0.11965(8) 0.25854(5) 0.0321(3) Uani 1 1 d . . . . .
C262 C -0.03130(10) 0.73992(6) 0.29969(5) 0.0277(3) Uani 1 1 d . . . . .
C263 C 0.77347(10) 0.13818(7) 0.35442(5) 0.0303(3) Uani 1 1 d . . . . .
C264 C 0.67605(11) 0.22412(7) 0.31066(6) 0.0354(3) Uani 1 1 d . . . . .
C265 C 0.70634(11) 0.42582(6) -0.01995(5) 0.0308(3) Uani 1 1 d . . . . .
C266 C 0.55859(10) 0.19487(8) -0.01801(5) 0.0315(3) Uani 1 1 d . . . . .
C267 C 0.36386(10) 0.00372(7) 0.28395(5) 0.0296(3) Uani 1 1 d . . . . .
C268 C 0.52074(10) 0.31670(8) 0.05797(5) 0.0324(3) Uani 1 1 d . . . . .
C269 C 1.02479(10) 0.16076(8) 0.05744(5) 0.0320(3) Uani 1 1 d . . . . .
C270 C 0.63935(10) 0.39726(7) -0.04135(5) 0.0296(3) Uani 1 1 d . . . . .
C271 C 0.82520(9) 0.07470(8) 0.29558(5) 0.0321(3) Uani 1 1 d . . . . .
C272 C 0.50474(9) 0.26080(8) 0.03911(5) 0.0317(3) Uani 1 1 d . . . . .
C273 C 0.78713(10) 0.13767(8) 0.27726(5) 0.0337(3) Uani 1 1 d . . . . .
C274 C 0.27259(10) 0.18223(8) 0.36378(6) 0.0368(4) Uani 1 1 d . . . . .
C275 C 0.75620(10) 0.17653(8) 0.31355(6) 0.0335(3) Uani 1 1 d . . . . .
C276 C 0.57418(11) 0.15792(8) 0.02358(6) 0.0346(3) Uani 1 1 d . . . . .
C277 C 0.69588(12) 0.42891(7) 0.02769(6) 0.0335(3) Uani 1 1 d . . . . .
C278 C 0.59265(11) 0.19439(9) 0.09679(5) 0.0358(3) Uani 1 1 d . . . . .
C279 C 0.80736(12) 0.38307(8) 0.08407(5) 0.0338(3) Uani 1 1 d . . . . .
C280 C 0.86547(11) 0.28272(9) 0.11615(4) 0.0326(3) Uani 1 1 d . . . . .
C281 C 0.53543(11) 0.03772(9) 0.44845(4) 0.0347(3) Uani 1 1 d . . . . .
C282 C 0.62057(13) 0.09586(10) 0.20395(5) 0.0408(4) Uani 1 1 d . . . . .
C283 C 0.69399(11) -0.06468(7) 0.37465(6) 0.0343(3) Uani 1 1 d . . . . .
C284 C 0.80413(12) 0.17923(9) -0.10723(5) 0.0352(3) Uani 1 1 d . . . . .
C285 C 0.73470(11) 0.14330(9) 0.23989(5) 0.0385(4) Uani 1 1 d . . . . .
C286 C 0.52799(13) 0.26640(7) 0.35387(7) 0.0432(4) Uani 1 1 d . . . . .
C287 C 0.75316(12) 0.02545(10) 0.23659(5) 0.0394(4) Uani 1 1 d . . . . .
C288 C 0.36173(12) 0.17228(9) 0.42767(6) 0.0414(4) Uani 1 1 d . . . . .
C289 C 0.99896(12) 0.09605(7) -0.01894(6) 0.0375(4) Uani 1 1 d . . . . .

loop_
_atom_site_aniso_label
_atom_site_aniso_U_11
_atom_site_aniso_U_22
_atom_site_aniso_U_33
_atom_site_aniso_U_23
_atom_site_aniso_U_13
_atom_site_aniso_U_12
O1 0.0219(4) 0.0188(4) 0.0159(4) -0.0003(3) 0.0056(3) -0.0057(3)
O2 0.0193(4) 0.0140(4) 0.0157(4) -0.0041(3) 0.0033(3) -0.0016(3)
O3 0.0269(5) 0.0208(4) 0.0287(5) 0.0008(3) -0.0166(4) -0.0059(3)
O4 0.0458(6) 0.0130(4) 0.0421(6) 0.0013(4) -0.0256(5) 0.0007(4)
O5 0.0219(4) 0.0218(4) 0.0162(4) 0.0001(3) 0.0044(3) -0.0064(3)
O6 0.0208(4) 0.0155(4) 0.0165(4) -0.0052(3) 0.0026(3) -0.0010(3)
O7 0.0232(4) 0.0182(4) 0.0249(4) 0.0010(3) -0.0134(3) -0.0045(3)
O8 0.0488(6) 0.0118(4) 0.0427(6) 0.0029(4) -0.0289(5) -0.0025(4)
O9 0.0204(4) 0.0190(4) 0.0173(4) -0.0074(3) 0.0030(3) -0.0012(3)
O10 0.0224(4) 0.0274(4) 0.0149(4) 0.0007(3) 0.0035(3) -0.0096(3)
O11 0.0194(4) 0.0164(4) 0.0228(4) -0.0030(3) -0.0102(3) -0.0018(3)
O12 0.0258(4) 0.0126(4) 0.0221(4) -0.0006(3) -0.0096(3) 0.0004(3)
N1 0.0118(4) 0.0137(4) 0.0105(4) -0.0023(3) -0.0010(3) 0.0002(3)
N2 0.0116(4) 0.0126(4) 0.0121(4) -0.0024(3) 0.0002(3) 0.0001(3)
N3 0.0118(4) 0.0135(4) 0.0124(4) -0.0028(3) -0.0003(3) 0.0003(3)
N4 0.0122(4) 0.0137(4) 0.0100(4) -0.0020(3) -0.0009(3) 0.0004(3)
N5 0.0123(4) 0.0142(4) 0.0104(4) -0.0022(3) -0.0006(3) 0.0002(3)
N6 0.0112(4) 0.0133(4) 0.0123(4) -0.0025(3) -0.0006(3) 0.0002(3)
C001 0.0276(7) 0.0444(9) 0.0484(10) 0.0069(7) 0.0044(7) 0.0016(6)
C002 0.0262(6) 0.0195(5) 0.0242(6) -0.0009(4) -0.0017(5) -0.0025(5)
C003 0.0385(7) 0.0229(6) 0.0200(6) 0.0006(5) 0.0010(5) -0.0002(5)
C004 0.0391(8) 0.0228(6) 0.0257(6) -0.0015(5) -0.0109(6) 0.0027(5)
C005 0.0263(6) 0.0228(6) 0.0364(7) -0.0049(5) -0.0048(5) -0.0002(5)
C006 0.0303(7) 0.0217(6) 0.0264(6) -0.0006(5) 0.0033(5) -0.0037(5)
C007 0.0297(6) 0.0204(6) 0.0201(6) -0.0002(4) -0.0047(5) -0.0032(5)
C008 0.0315(7) 0.0269(7) 0.0429(8) -0.0069(6) 0.0072(6) -0.0013(6)
C009 0.0268(6) 0.0169(5) 0.0274(6) -0.0049(4) -0.0009(5) -0.0043(4)
C010 0.0306(7) 0.0226(6) 0.0242(6) -0.0003(5) -0.0035(5) -0.0036(5)
C011 0.0255(6) 0.0310(7) 0.0389(8) -0.0027(6) -0.0050(6) -0.0025(5)
C012 0.0301(7) 0.0298(7) 0.0367(8) -0.0063(6) 0.0060(6) -0.0096(6)
C013 0.0443(8) 0.0245(6) 0.0240(6) -0.0020(5) -0.0018(6) -0.0091(6)
C014 0.0334(7) 0.0196(6) 0.0279(6) -0.0037(5) -0.0080(5) -0.0030(5)
C015 0.0442(11) 0.0464(12) 0.123(2) 0.0148(13) 0.0168(13) -0.0002(9)
C016 0.0374(8) 0.0266(7) 0.0499(10) 0.0026(6) -0.0048(7) -0.0038(6)
C017 0.0790(14) 0.0251(7) 0.0356(9) 0.0006(6) -0.0112(9) -0.0004(8)
C018 0.0691(13) 0.0343(8) 0.0405(9) -0.0047(7) -0.0248(9) 0.0006(8)
C019 0.0349(8) 0.0325(8) 0.0804(14) -0.0170(9) -0.0158(9) 0.0030(7)
C020 0.0547(11) 0.0307(8) 0.0444(9) -0.0009(7) 0.0062(8) -0.0061(7)
C021 0.0390(8) 0.0228(6) 0.0362(8) 0.0049(5) -0.0138(6) -0.0065(6)
C1 0.0129(4) 0.0148(5) 0.0129(4) -0.0036(4) -0.0012(4) 0.0012(4)
C2 0.0123(4) 0.0131(4) 0.0135(4) -0.0032(3) -0.0010(3) 0.0008(3)
C3 0.0137(4) 0.0163(5) 0.0125(4) -0.0023(4) 0.0004(4) 0.0006(4)
C4 0.0132(4) 0.0145(5) 0.0117(4) -0.0017(3) 0.0007(3) -0.0003(4)
C5 0.0164(5) 0.0133(5) 0.0139(5) -0.0005(4) -0.0015(4) 0.0005(4)
C6 0.0130(4) 0.0131(4) 0.0108(4) -0.0017(3) -0.0011(3) -0.0006(3)
C7 0.0123(4) 0.0187(5) 0.0134(5) -0.0044(4) -0.0009(4) 0.0009(4)
C8 0.0140(4) 0.0147(5) 0.0124(4) -0.0023(4) 0.0002(4) 0.0000(4)
C9 0.0121(4) 0.0173(5) 0.0120(4) -0.0024(4) 0.0008(3) -0.0002(4)
C10 0.0135(4) 0.0131(4) 0.0104(4) -0.0011(3) -0.0006(3) -0.0011(3)
C11 0.0122(4) 0.0166(5) 0.0128(4) -0.0009(4) 0.0007(3) -0.0015(4)
C12 0.0133(4) 0.0130(4) 0.0107(4) -0.0020(3) -0.0005(3) -0.0009(3)
C13 0.0119(4) 0.0130(4) 0.0124(4) -0.0018(3) -0.0007(3) 0.0003(3)
C14 0.0121(4) 0.0122(4) 0.0117(4) -0.0009(3) -0.0017(3) -0.0003(3)
C15 0.0118(4) 0.0132(4) 0.0119(4) -0.0021(3) -0.0007(3) 0.0005(3)
C16 0.0130(4) 0.0182(5) 0.0131(5) -0.0005(4) 0.0003(4) -0.0015(4)
C17 0.0126(4) 0.0156(5) 0.0110(4) -0.0028(3) -0.0002(3) 0.0004(4)
C18 0.0125(4) 0.0132(4) 0.0122(4) -0.0028(3) -0.0003(3) 0.0003(3)
C19 0.0117(4) 0.0126(4) 0.0127(4) -0.0028(3) 0.0006(3) -0.0003(3)
C20 0.0122(4) 0.0125(4) 0.0119(4) -0.0008(3) -0.0016(3) -0.0003(3)
C21 0.0128(4) 0.0141(4) 0.0105(4) -0.0024(3) -0.0007(3) -0.0007(3)
C22 0.0118(4) 0.0134(4) 0.0120(4) -0.0022(3) 0.0002(3) 0.0002(3)
C23 0.0118(4) 0.0228(5) 0.0134(5) -0.0001(4) 0.0002(4) -0.0034(4)
C24 0.0129(4) 0.0178(5) 0.0141(5) -0.0027(4) 0.0001(4) 0.0029(4)
C25 0.0128(4) 0.0188(5) 0.0143(5) -0.0023(4) -0.0005(4) 0.0029(4)
C26 0.0131(4) 0.0134(4) 0.0103(4) -0.0018(3) -0.0004(3) -0.0011(3)
C27 0.0139(4) 0.0145(4) 0.0105(4) -0.0025(3) -0.0007(3) -0.0011(4)
C28 0.0131(4) 0.0196(5) 0.0134(5) -0.0026(4) 0.0005(4) 0.0031(4)
C29 0.0124(4) 0.0241(5) 0.0122(4) -0.0039(4) 0.0007(4) -0.0014(4)
C30 0.0132(4) 0.0130(4) 0.0109(4) -0.0027(3) 0.0001(3) -0.0010(3)
C31 0.0127(4) 0.0132(4) 0.0107(4) -0.0024(3) 0.0003(3) -0.0003(3)
C32 0.0150(5) 0.0154(5) 0.0137(5) -0.0027(4) 0.0012(4) -0.0009(4)
C33 0.0133(4) 0.0164(5) 0.0145(5) -0.0025(4) -0.0026(4) -0.0017(4)
C34 0.0139(4) 0.0159(5) 0.0152(5) -0.0011(4) -0.0025(4) -0.0013(4)
C35 0.0128(4) 0.0189(5) 0.0145(5) -0.0025(4) -0.0003(4) 0.0030(4)
C36 0.0151(5) 0.0182(5) 0.0151(5) -0.0012(4) -0.0034(4) -0.0023(4)
C37 0.0134(4) 0.0192(5) 0.0116(4) -0.0026(4) 0.0002(4) 0.0003(4)
C38 0.0155(5) 0.0162(5) 0.0144(5) -0.0029(4) 0.0000(4) -0.0013(4)
C39 0.0202(5) 0.0139(5) 0.0201(5) 0.0000(4) -0.0048(4) 0.0016(4)
C40 0.0130(4) 0.0135(4) 0.0114(4) -0.0029(3) 0.0008(3) -0.0005(3)
C41 0.0160(5) 0.0201(5) 0.0107(4) -0.0017(4) -0.0020(4) 0.0012(4)
C42 0.0159(5) 0.0191(5) 0.0109(4) -0.0011(4) -0.0015(4) 0.0012(4)
C43 0.0150(5) 0.0181(5) 0.0142(5) -0.0023(4) 0.0001(4) -0.0018(4)
C44 0.0162(5) 0.0143(5) 0.0164(5) 0.0002(4) -0.0039(4) -0.0011(4)
C45 0.0155(5) 0.0249(6) 0.0256(6) -0.0020(5) -0.0070(4) -0.0063(4)
C46 0.0233(5) 0.0162(5) 0.0204(5) -0.0012(4) -0.0008(4) -0.0031(4)
C47 0.0178(5) 0.0144(5) 0.0181(5) 0.0006(4) -0.0050(4) -0.0012(4)
C48 0.0146(5) 0.0205(5) 0.0104(4) -0.0021(4) -0.0013(4) 0.0005(4)
C49 0.0202(5) 0.0155(5) 0.0192(5) -0.0012(4) 0.0007(4) -0.0031(4)
C50 0.0230(6) 0.0168(5) 0.0290(6) -0.0010(4) -0.0054(5) -0.0092(4)
C51 0.0206(5) 0.0250(6) 0.0201(5) -0.0041(4) -0.0084(4) -0.0051(4)
C52 0.0159(5) 0.0207(5) 0.0110(4) -0.0034(4) -0.0014(4) 0.0011(4)
C53 0.0201(5) 0.0284(6) 0.0148(5) -0.0010(4) 0.0040(4) -0.0057(5)
C54 0.0225(5) 0.0181(5) 0.0202(5) -0.0034(4) -0.0013(4) -0.0014(4)
C55 0.0266(6) 0.0161(5) 0.0327(7) 0.0044(5) -0.0053(5) -0.0091(5)
C56 0.0198(5) 0.0235(6) 0.0247(6) -0.0049(4) -0.0113(4) -0.0003(4)
C57 0.0211(5) 0.0225(6) 0.0212(5) -0.0024(4) -0.0102(4) 0.0000(4)
C58 0.0164(5) 0.0254(6) 0.0296(6) -0.0025(5) -0.0087(5) 0.0042(4)
C59 0.0211(5) 0.0231(6) 0.0264(6) -0.0035(5) -0.0072(5) -0.0097(4)
C60 0.0237(6) 0.0200(5) 0.0275(6) 0.0001(5) -0.0051(5) -0.0120(5)
C61 0.0253(6) 0.0174(5) 0.0257(6) -0.0084(4) -0.0047(5) -0.0044(4)
C62 0.0198(5) 0.0297(6) 0.0210(6) -0.0039(5) -0.0094(4) -0.0009(5)
C63 0.0121(5) 0.0294(6) 0.0279(6) -0.0025(5) -0.0050(4) -0.0010(4)
C64 0.0242(6) 0.0238(6) 0.0188(5) -0.0086(4) -0.0052(4) -0.0051(5)
C65 0.0265(6) 0.0321(6) 0.0112(5) 0.0004(4) -0.0049(4) -0.0054(5)
C66 0.0191(5) 0.0412(8) 0.0186(6) -0.0081(5) 0.0059(4) 0.0009(5)
C67 0.0171(5) 0.0224(6) 0.0269(6) 0.0008(5) -0.0036(4) -0.0093(4)
C68 0.0119(5) 0.0339(7) 0.0314(7) -0.0071(5) 0.0001(4) 0.0025(5)
C69 0.0314(7) 0.0124(5) 0.0374(7) 0.0032(5) -0.0084(5) -0.0024(5)
C70 0.0151(5) 0.0365(7) 0.0267(6) -0.0103(5) 0.0048(4) 0.0025(5)
C71 0.0193(5) 0.0332(7) 0.0207(6) 0.0062(5) 0.0032(4) -0.0098(5)
C72 0.0163(5) 0.0339(7) 0.0226(6) 0.0002(5) 0.0040(4) -0.0101(5)
C73 0.0235(6) 0.0333(7) 0.0152(5) -0.0103(5) 0.0022(4) -0.0023(5)
C74 0.0260(6) 0.0409(7) 0.0111(5) 0.0024(5) 0.0028(4) -0.0063(5)
C75 0.0278(6) 0.0177(5) 0.0299(6) -0.0119(5) -0.0039(5) 0.0006(5)
C76 0.0219(6) 0.0379(7) 0.0137(5) -0.0037(5) 0.0058(4) -0.0075(5)
C77 0.0255(6) 0.0262(6) 0.0211(6) -0.0076(5) -0.0081(5) -0.0069(5)
C78 0.0265(6) 0.0305(6) 0.0126(5) -0.0069(4) -0.0027(4) -0.0049(5)
C79 0.0218(6) 0.0266(6) 0.0235(6) 0.0044(5) -0.0005(4) -0.0135(5)
C80 0.0304(6) 0.0197(6) 0.0271(6) 0.0078(5) -0.0125(5) -0.0006(5)
C81 0.0210(6) 0.0395(7) 0.0156(5) 0.0015(5) 0.0056(4) -0.0054(5)
C82 0.0177(5) 0.0313(7) 0.0272(6) 0.0012(5) -0.0104(5) 0.0024(5)
C83 0.0332(7) 0.0237(6) 0.0226(6) 0.0115(5) -0.0101(5) -0.0084(5)
C84 0.0173(5) 0.0383(7) 0.0193(5) -0.0044(5) 0.0063(4) -0.0055(5)
C85 0.0217(6) 0.0250(6) 0.0241(6) 0.0040(5) -0.0121(5) -0.0002(5)
C86 0.0144(5) 0.0426(8) 0.0270(6) -0.0001(6) -0.0066(5) 0.0019(5)
C87 0.0295(6) 0.0252(6) 0.0223(6) -0.0127(5) -0.0056(5) -0.0021(5)
C88 0.0117(5) 0.0340(7) 0.0273(6) -0.0020(5) -0.0007(4) -0.0055(5)
C89 0.0252(6) 0.0247(6) 0.0256(6) 0.0103(5) -0.0025(5) -0.0116(5)
C90 0.0276(6) 0.0353(7) 0.0167(5) -0.0131(5) -0.0008(5) 0.0001(5)
C91 0.0299(6) 0.0328(7) 0.0125(5) 0.0068(4) -0.0040(4) -0.0083(5)
C92 0.0269(6) 0.0273(6) 0.0207(6) 0.0079(5) -0.0004(5) -0.0129(5)
C93 0.0307(7) 0.0176(5) 0.0318(7) -0.0109(5) -0.0078(5) -0.0028(5)
C94 0.0262(6) 0.0440(8) 0.0145(5) 0.0001(5) 0.0034(5) -0.0136(6)
C95 0.0226(6) 0.0431(8) 0.0236(6) 0.0026(5) -0.0122(5) -0.0013(5)
C96 0.0200(6) 0.0227(6) 0.0358(7) -0.0053(5) -0.0073(5) 0.0089(5)
C97 0.0164(5) 0.0365(7) 0.0358(7) 0.0014(6) -0.0053(5) 0.0061(5)
C98 0.0261(6) 0.0411(7) 0.0114(5) -0.0054(5) 0.0000(4) -0.0035(5)
C99 0.0318(7) 0.0170(6) 0.0338(7) 0.0102(5) -0.0090(5) -0.0020(5)
C100 0.0291(6) 0.0263(6) 0.0246(6) 0.0136(5) -0.0039(5) -0.0075(5)
C101 0.0149(5) 0.0395(8) 0.0328(7) 0.0003(6) -0.0079(5) 0.0048(5)
C102 0.0326(7) 0.0130(5) 0.0357(7) 0.0045(5) -0.0108(6) -0.0070(5)
C103 0.0240(6) 0.0327(7) 0.0314(7) -0.0099(5) -0.0079(5) -0.0125(5)
C104 0.0261(6) 0.0351(7) 0.0144(5) 0.0052(5) 0.0014(4) -0.0116(5)
C105 0.0213(6) 0.0289(6) 0.0299(7) -0.0135(5) 0.0016(5) 0.0068(5)
C106 0.0123(5) 0.0392(8) 0.0367(7) -0.0042(6) -0.0048(5) -0.0028(5)
C107 0.0197(6) 0.0443(8) 0.0194(6) 0.0011(5) -0.0087(5) 0.0011(5)
C108 0.0167(5) 0.0443(8) 0.0249(6) -0.0014(6) 0.0074(5) -0.0013(5)
C109 0.0127(5) 0.0365(7) 0.0316(7) 0.0003(5) 0.0024(5) -0.0073(5)
C110 0.0271(6) 0.0360(7) 0.0171(5) 0.0111(5) -0.0019(5) -0.0011(5)
C111 0.0292(6) 0.0364(7) 0.0159(5) 0.0112(5) -0.0027(5) -0.0067(5)
C112 0.0188(6) 0.0382(7) 0.0275(6) -0.0044(5) -0.0097(5) -0.0074(5)
C113 0.0283(6) 0.0139(5) 0.0385(7) -0.0066(5) -0.0070(5) 0.0034(4)
C114 0.0240(6) 0.0354(7) 0.0211(6) 0.0098(5) -0.0058(5) 0.0032(5)
C115 0.0135(5) 0.0352(7) 0.0477(9) -0.0002(6) -0.0066(5) 0.0042(5)
C116 0.0310(7) 0.0138(5) 0.0397(8) 0.0067(5) 0.0008(6) -0.0044(5)
C117 0.0263(6) 0.0286(6) 0.0245(6) 0.0080(5) -0.0120(5) 0.0003(5)
C118 0.0316(7) 0.0153(6) 0.0463(8) -0.0038(5) -0.0008(6) -0.0099(5)
C119 0.0202(6) 0.0344(7) 0.0417(8) -0.0065(6) 0.0002(5) 0.0115(5)
C120 0.0241(6) 0.0516(9) 0.0201(6) -0.0080(6) -0.0107(5) -0.0035(6)
C121 0.0288(7) 0.0484(9) 0.0162(6) 0.0041(5) -0.0106(5) -0.0021(6)
C122 0.0337(7) 0.0118(5) 0.0388(7) -0.0028(5) -0.0102(6) 0.0018(5)
C123 0.0269(6) 0.0245(6) 0.0272(6) 0.0128(5) 0.0020(5) -0.0044(5)
C124 0.0184(6) 0.0333(7) 0.0334(7) 0.0016(6) -0.0027(5) 0.0093(5)
C125 0.0293(7) 0.0511(9) 0.0149(5) -0.0107(5) -0.0065(5) -0.0018(6)
C126 0.0208(6) 0.0258(6) 0.0360(7) 0.0030(5) 0.0013(5) -0.0120(5)
C127 0.0193(6) 0.0292(7) 0.0339(7) -0.0119(5) -0.0013(5) 0.0081(5)
C128 0.0323(7) 0.0178(6) 0.0364(7) -0.0125(5) -0.0086(6) 0.0050(5)
C130 0.0220(6) 0.0445(8) 0.0235(6) 0.0053(6) -0.0103(5) 0.0004(6)
C131 0.0199(6) 0.0271(6) 0.0343(7) 0.0035(5) 0.0024(5) -0.0121(5)
C132 0.0196(6) 0.0447(8) 0.0314(7) -0.0117(6) 0.0065(5) 0.0072(6)
C133 0.0275(6) 0.0488(9) 0.0107(5) 0.0019(5) -0.0012(4) -0.0006(6)
C134 0.0273(7) 0.0603(10) 0.0175(6) 0.0018(6) 0.0100(5) -0.0057(7)
C135 0.0256(6) 0.0398(8) 0.0350(7) -0.0134(6) -0.0110(6) -0.0115(6)
C136 0.0334(7) 0.0617(10) 0.0111(5) 0.0031(6) 0.0041(5) -0.0045(7)
C137 0.0247(6) 0.0550(10) 0.0219(6) -0.0092(6) 0.0106(5) 0.0022(6)
C138 0.0314(7) 0.0436(9) 0.0326(7) -0.0209(6) 0.0061(6) 0.0077(6)
C139 0.0200(6) 0.0453(9) 0.0362(8) 0.0059(6) 0.0058(5) -0.0154(6)
C140 0.0369(8) 0.0191(6) 0.0444(8) -0.0159(6) -0.0009(6) -0.0050(5)
C141 0.0403(8) 0.0208(6) 0.0586(10) -0.0097(6) -0.0065(7) -0.0153(6)
C142 0.0313(7) 0.0189(6) 0.0665(11) -0.0126(7) -0.0069(7) -0.0104(5)
C143 0.0252(6) 0.0197(6) 0.0397(8) -0.0094(5) -0.0052(5) 0.0085(5)
C144 0.0278(7) 0.0377(8) 0.0293(7) 0.0159(6) -0.0098(5) 0.0006(6)
C145 0.0226(6) 0.0206(6) 0.0386(7) -0.0020(5) -0.0069(5) 0.0087(5)
C146 0.0340(7) 0.0413(8) 0.0305(7) 0.0198(6) 0.0028(6) -0.0129(6)
C147 0.0327(7) 0.0442(9) 0.0285(7) -0.0188(6) 0.0075(6) 0.0056(6)
C148 0.0328(7) 0.0518(9) 0.0198(6) -0.0184(6) 0.0026(5) 0.0024(6)
C149 0.0275(6) 0.0525(9) 0.0125(5) -0.0022(5) 0.0053(5) 0.0004(6)
C150 0.0204(6) 0.0385(7) 0.0305(7) -0.0027(6) -0.0107(5) -0.0087(5)
C151 0.0234(6) 0.0396(8) 0.0364(8) -0.0150(6) -0.0106(5) -0.0086(6)
C152 0.0342(8) 0.0241(7) 0.0530(10) 0.0043(6) -0.0034(7) -0.0188(6)
C153 0.0184(6) 0.0498(9) 0.0291(7) -0.0062(6) 0.0101(5) -0.0056(6)
C154 0.0258(6) 0.0320(7) 0.0288(7) 0.0105(5) 0.0041(5) -0.0104(5)
C155 0.0205(6) 0.0364(8) 0.0365(8) -0.0069(6) 0.0027(5) 0.0096(5)
C156 0.0530(10) 0.0152(6) 0.0564(10) -0.0021(6) -0.0289(8) -0.0034(6)
C157 0.0296(7) 0.0263(6) 0.0317(7) 0.0156(5) -0.0007(5) -0.0059(5)
C158 0.0195(6) 0.0294(7) 0.0460(9) 0.0020(6) -0.0037(6) 0.0089(5)
C159 0.0308(7) 0.0407(8) 0.0215(6) 0.0164(6) -0.0052(5) -0.0051(6)
C160 0.0315(7) 0.0142(5) 0.0455(8) 0.0083(5) -0.0001(6) -0.0048(5)
C161 0.0326(7) 0.0390(8) 0.0261(6) -0.0159(6) -0.0079(5) -0.0091(6)
C162 0.0299(7) 0.0626(11) 0.0153(6) -0.0113(6) -0.0063(5) -0.0037(7)
C163 0.0252(6) 0.0493(9) 0.0217(6) 0.0022(6) 0.0094(5) -0.0082(6)
C164 0.0396(8) 0.0304(8) 0.0496(10) -0.0238(7) -0.0006(7) 0.0096(6)
C165 0.0320(7) 0.0311(7) 0.0400(8) -0.0159(6) 0.0039(6) 0.0090(6)
C166 0.0371(8) 0.0482(9) 0.0244(7) -0.0226(6) 0.0023(6) -0.0002(7)
C167 0.0346(7) 0.0509(9) 0.0175(6) 0.0159(6) 0.0006(5) -0.0072(7)
C168 0.0306(7) 0.0347(8) 0.0518(10) -0.0237(7) -0.0091(7) -0.0099(6)
C169 0.0332(7) 0.0451(9) 0.0205(6) 0.0168(6) -0.0064(5) -0.0027(6)
C170 0.0220(6) 0.0329(7) 0.0494(9) -0.0118(7) 0.0028(6) 0.0096(5)
C171 0.0218(6) 0.0368(8) 0.0469(9) 0.0108(7) -0.0136(6) 0.0035(6)
C172 0.0188(6) 0.0501(9) 0.0422(8) -0.0196(7) 0.0089(6) 0.0021(6)
C173 0.0311(7) 0.0706(12) 0.0179(6) 0.0001(7) 0.0105(5) -0.0112(8)
C174 0.0187(6) 0.0511(9) 0.0341(8) -0.0091(7) 0.0091(5) 0.0038(6)
C175 0.0336(7) 0.0420(9) 0.0340(8) 0.0219(7) -0.0004(6) -0.0136(6)
C176 0.0333(7) 0.0570(10) 0.0202(6) 0.0089(6) -0.0142(5) -0.0085(7)
C177 0.0370(8) 0.0298(7) 0.0359(8) 0.0194(6) -0.0078(6) 0.0005(6)
C178 0.0464(9) 0.0141(6) 0.0656(12) -0.0113(6) -0.0060(8) -0.0058(6)
C179 0.0360(8) 0.0338(8) 0.0459(9) -0.0197(7) -0.0091(7) -0.0143(6)
C180 0.0419(8) 0.0384(8) 0.0415(9) -0.0289(7) -0.0071(7) -0.0048(7)
C181 0.0336(8) 0.0245(7) 0.0544(10) 0.0188(6) -0.0037(7) -0.0130(6)
C182 0.0638(11) 0.0142(6) 0.0597(11) -0.0012(6) -0.0391(9) -0.0046(6)
C183 0.0331(7) 0.0271(7) 0.0419(8) 0.0126(6) -0.0082(6) 0.0080(6)
C184 0.0327(7) 0.0157(6) 0.0553(10) 0.0050(6) -0.0015(7) 0.0040(5)
C185 0.0378(8) 0.0250(7) 0.0455(9) 0.0161(6) -0.0010(7) -0.0148(6)
C186 0.0383(8) 0.0227(7) 0.0513(9) -0.0197(6) 0.0000(7) -0.0075(6)
C187 0.0464(9) 0.0115(6) 0.0621(11) 0.0035(6) -0.0050(8) -0.0003(6)
C188 0.0319(7) 0.0645(11) 0.0136(6) -0.0045(6) 0.0069(5) -0.0056(7)
C189 0.0321(7) 0.0693(12) 0.0240(7) -0.0262(7) 0.0055(6) -0.0023(7)
C190 0.0364(8) 0.0464(9) 0.0273(7) -0.0171(6) -0.0077(6) -0.0135(7)
C191 0.0430(9) 0.0203(6) 0.0496(9) 0.0165(6) -0.0041(7) -0.0065(6)
C192 0.0473(9) 0.0256(7) 0.0545(10) -0.0256(7) -0.0042(8) 0.0002(6)
C193 0.0400(8) 0.0517(10) 0.0336(8) -0.0256(7) 0.0099(7) 0.0028(7)
C194 0.0399(8) 0.0686(12) 0.0133(6) -0.0123(6) 0.0011(5) -0.0102(8)
C195 0.0361(8) 0.0574(10) 0.0125(5) -0.0110(6) 0.0000(5) -0.0031(7)
C196 0.0390(8) 0.0176(6) 0.0572(10) 0.0028(6) -0.0065(7) 0.0089(6)
C197 0.0362(8) 0.0512(10) 0.0284(7) 0.0243(7) -0.0131(6) -0.0086(7)
C198 0.0339(8) 0.0334(8) 0.0535(10) -0.0240(7) 0.0075(7) 0.0060(6)
C199 0.0353(8) 0.0112(6) 0.0829(14) 0.0038(7) -0.0081(8) 0.0009(5)
C200 0.0396(8) 0.0582(11) 0.0219(7) 0.0218(7) -0.0039(6) -0.0130(8)
C201 0.0387(8) 0.0190(6) 0.0591(11) -0.0165(6) 0.0028(7) 0.0035(6)
C202 0.0431(9) 0.0418(9) 0.0374(8) -0.0272(7) -0.0008(7) -0.0104(7)
C203 0.0333(8) 0.0369(9) 0.0723(13) -0.0359(9) 0.0028(8) 0.0066(7)
C204 0.0288(7) 0.0259(7) 0.0747(13) -0.0179(8) -0.0027(8) 0.0119(6)
C205 0.0377(8) 0.0462(9) 0.0471(9) -0.0350(8) -0.0047(7) -0.0053(7)
C206 0.0438(9) 0.0575(11) 0.0276(7) -0.0277(7) 0.0066(6) -0.0093(8)
C207 0.0340(8) 0.0355(8) 0.0507(10) 0.0286(7) -0.0134(7) -0.0029(6)
C208 0.0366(8) 0.0624(11) 0.0163(6) -0.0070(6) -0.0087(5) -0.0109(7)
C209 0.0377(8) 0.0303(8) 0.0707(12) -0.0343(8) -0.0004(8) -0.0008(6)
C210 0.0309(8) 0.0163(6) 0.0790(13) 0.0003(7) -0.0098(8) 0.0079(5)
C211 0.0372(8) 0.0203(7) 0.0636(11) 0.0210(7) -0.0083(8) -0.0044(6)
C212 0.0347(8) 0.0616(11) 0.0273(7) -0.0282(7) -0.0012(6) -0.0062(7)
C213 0.0303(7) 0.0293(7) 0.0612(11) 0.0176(7) -0.0156(7) 0.0051(6)
C214 0.0127(4) 0.0140(5) 0.0116(4) -0.0008(3) -0.0007(3) 0.0013(3)
C215 0.0119(4) 0.0131(4) 0.0129(4) -0.0022(3) -0.0009(3) 0.0003(3)
C216 0.0146(5) 0.0147(5) 0.0138(5) -0.0021(4) -0.0023(4) -0.0009(4)
C217 0.0114(4) 0.0175(5) 0.0109(4) -0.0024(4) -0.0001(3) 0.0006(4)
C218 0.0117(4) 0.0156(5) 0.0118(4) -0.0012(3) -0.0009(3) 0.0006(4)
C219 0.0122(4) 0.0148(5) 0.0109(4) -0.0029(3) -0.0003(3) 0.0001(3)
C220 0.0124(4) 0.0148(5) 0.0115(4) -0.0001(3) -0.0009(3) 0.0010(4)
C221 0.0135(5) 0.0179(5) 0.0142(5) -0.0026(4) 0.0008(4) 0.0024(4)
C222 0.0150(5) 0.0158(5) 0.0139(5) -0.0014(4) -0.0033(4) 0.0006(4)
C223 0.0120(4) 0.0131(4) 0.0123(4) -0.0017(3) -0.0018(3) 0.0000(3)
C224 0.0164(5) 0.0180(5) 0.0147(5) 0.0007(4) -0.0038(4) 0.0008(4)
C225 0.0151(5) 0.0202(5) 0.0106(4) -0.0019(4) -0.0018(4) 0.0009(4)
C226 0.0167(5) 0.0147(5) 0.0163(5) -0.0016(4) -0.0038(4) 0.0005(4)
C227 0.0146(5) 0.0143(5) 0.0152(5) -0.0016(4) -0.0027(4) 0.0003(4)
C228 0.0137(5) 0.0197(5) 0.0138(5) -0.0023(4) -0.0010(4) 0.0046(4)
C229 0.0174(5) 0.0156(5) 0.0161(5) 0.0004(4) -0.0050(4) 0.0007(4)
C230 0.0180(5) 0.0146(5) 0.0181(5) -0.0016(4) -0.0056(4) -0.0004(4)
C231 0.0230(5) 0.0119(5) 0.0214(5) 0.0003(4) -0.0073(4) 0.0003(4)
C232 0.0153(5) 0.0200(5) 0.0102(4) -0.0033(4) -0.0009(4) 0.0006(4)
C233 0.0177(5) 0.0328(7) 0.0227(6) -0.0011(5) -0.0097(4) -0.0027(5)
C234 0.0246(6) 0.0278(6) 0.0244(6) -0.0149(5) 0.0014(5) 0.0019(5)
C235 0.0318(7) 0.0155(5) 0.0319(7) -0.0027(5) -0.0104(5) -0.0043(5)
C236 0.0234(6) 0.0321(7) 0.0180(5) -0.0052(5) -0.0094(4) -0.0038(5)
C237 0.0216(6) 0.0351(7) 0.0150(5) 0.0003(5) 0.0032(4) -0.0077(5)
C238 0.0239(6) 0.0281(6) 0.0166(5) 0.0002(4) -0.0095(4) -0.0044(5)
C239 0.0152(5) 0.0308(6) 0.0249(6) 0.0028(5) 0.0014(4) -0.0086(5)
C240 0.0293(6) 0.0149(5) 0.0317(7) -0.0021(5) -0.0085(5) -0.0077(5)
C241 0.0122(5) 0.0346(7) 0.0256(6) -0.0015(5) 0.0014(4) -0.0021(5)
C242 0.0268(6) 0.0373(7) 0.0132(5) -0.0007(5) -0.0070(4) -0.0034(5)
C243 0.0290(6) 0.0345(7) 0.0160(5) 0.0083(5) -0.0080(5) -0.0040(5)
C244 0.0245(6) 0.0357(7) 0.0216(6) -0.0142(5) 0.0029(5) 0.0035(5)
C245 0.0142(5) 0.0384(7) 0.0258(6) -0.0080(5) 0.0038(4) 0.0024(5)
C246 0.0155(5) 0.0305(6) 0.0258(6) -0.0021(5) -0.0062(4) -0.0076(5)
C247 0.0244(6) 0.0217(6) 0.0380(7) -0.0041(5) -0.0027(5) -0.0131(5)
C248 0.0143(5) 0.0348(7) 0.0323(7) -0.0015(5) 0.0029(5) -0.0085(5)
C249 0.0242(6) 0.0478(8) 0.0204(6) -0.0087(6) -0.0104(5) -0.0055(6)
C250 0.0154(5) 0.0295(7) 0.0342(7) -0.0030(5) -0.0065(5) 0.0062(5)
C251 0.0251(6) 0.0204(6) 0.0397(8) -0.0050(5) -0.0035(5) -0.0128(5)
C252 0.0132(5) 0.0457(8) 0.0316(7) -0.0024(6) -0.0048(5) -0.0062(5)
C253 0.0269(6) 0.0268(6) 0.0308(7) -0.0149(5) -0.0027(5) 0.0088(5)
C254 0.0218(6) 0.0436(8) 0.0190(6) 0.0041(5) 0.0086(5) -0.0036(5)
C255 0.0327(7) 0.0198(6) 0.0276(6) 0.0105(5) -0.0078(5) -0.0111(5)
C256 0.0286(6) 0.0195(6) 0.0346(7) 0.0075(5) -0.0107(5) 0.0032(5)
C257 0.0129(5) 0.0379(7) 0.0369(7) -0.0024(6) -0.0047(5) -0.0056(5)
C258 0.0319(7) 0.0153(5) 0.0423(8) -0.0041(5) 0.0000(6) -0.0104(5)
C259 0.0123(5) 0.0375(7) 0.0327(7) -0.0028(6) -0.0044(5) -0.0041(5)
C260 0.0232(6) 0.0297(7) 0.0270(6) 0.0093(5) 0.0056(5) -0.0086(5)
C261 0.0238(6) 0.0432(8) 0.0296(7) 0.0061(6) -0.0158(5) -0.0035(6)
C262 0.0292(6) 0.0157(5) 0.0374(7) 0.0011(5) -0.0114(5) 0.0053(5)
C263 0.0180(6) 0.0343(7) 0.0413(8) -0.0054(6) -0.0082(5) -0.0093(5)
C264 0.0276(7) 0.0207(6) 0.0591(10) 0.0036(6) -0.0041(7) -0.0135(5)
C265 0.0321(7) 0.0151(6) 0.0425(8) 0.0042(5) -0.0004(6) 0.0048(5)
C266 0.0197(6) 0.0403(8) 0.0382(8) -0.0058(6) -0.0068(5) -0.0149(6)
C267 0.0269(6) 0.0333(7) 0.0330(7) -0.0098(6) -0.0095(5) -0.0127(5)
C268 0.0161(6) 0.0493(9) 0.0294(7) -0.0041(6) 0.0075(5) 0.0028(6)
C269 0.0228(6) 0.0367(8) 0.0340(7) 0.0070(6) -0.0100(5) 0.0058(5)
C270 0.0268(6) 0.0247(6) 0.0335(7) 0.0082(5) -0.0030(5) 0.0080(5)
C271 0.0136(5) 0.0442(8) 0.0369(8) 0.0000(6) 0.0055(5) -0.0034(5)
C272 0.0137(5) 0.0485(9) 0.0318(7) 0.0008(6) 0.0040(5) -0.0057(5)
C273 0.0199(6) 0.0426(8) 0.0377(8) 0.0067(6) 0.0052(5) -0.0126(6)
C274 0.0169(6) 0.0369(8) 0.0558(10) -0.0137(7) 0.0008(6) 0.0093(5)
C275 0.0212(6) 0.0313(7) 0.0494(9) 0.0019(6) -0.0021(6) -0.0151(5)
C276 0.0248(6) 0.0358(8) 0.0452(9) 0.0029(6) -0.0019(6) -0.0197(6)
C277 0.0371(8) 0.0174(6) 0.0455(9) -0.0105(6) 0.0006(6) 0.0052(5)
C278 0.0265(7) 0.0496(9) 0.0285(7) 0.0121(6) 0.0088(5) -0.0126(6)
C279 0.0376(8) 0.0342(7) 0.0339(7) -0.0229(6) -0.0024(6) -0.0056(6)
C280 0.0325(7) 0.0522(9) 0.0156(6) -0.0091(6) -0.0080(5) -0.0062(6)
C281 0.0320(7) 0.0596(10) 0.0118(5) 0.0036(6) -0.0026(5) -0.0055(7)
C282 0.0393(8) 0.0706(12) 0.0118(6) 0.0039(6) 0.0031(5) -0.0132(8)
C283 0.0286(7) 0.0246(7) 0.0458(9) 0.0115(6) -0.0053(6) 0.0064(5)
C284 0.0346(7) 0.0512(9) 0.0235(6) -0.0238(6) -0.0042(6) -0.0015(7)
C285 0.0284(7) 0.0553(10) 0.0290(7) 0.0143(7) 0.0086(6) -0.0137(7)
C286 0.0366(8) 0.0151(6) 0.0805(13) -0.0154(7) -0.0066(8) -0.0033(6)
C287 0.0288(7) 0.0626(11) 0.0263(7) -0.0148(7) 0.0127(6) -0.0017(7)
C288 0.0287(7) 0.0542(10) 0.0438(9) -0.0323(8) 0.0090(6) 0.0029(7)
C289 0.0338(8) 0.0249(7) 0.0520(10) -0.0103(6) -0.0016(7) 0.0140(6)

loop_
_atom_type_symbol
_atom_type_description
_atom_type_scat_dispersion_real
_atom_type_scat_dispersion_imag
_atom_type_scat_source
C C 0.0033 0.0016 'International Tables Vol C Tables 4.2.6.8 and 6.1.1.4'
H H 0.0000 0.0000 'International Tables Vol C Tables 4.2.6.8 and 6.1.1.4'
N N 0.0061 0.0033 'International Tables Vol C Tables 4.2.6.8 and 6.1.1.4'
O O 0.0106 0.0060 'International Tables Vol C Tables 4.2.6.8 and 6.1.1.4'

loop_
_geom_angle_atom_site_label_1
_geom_angle_atom_site_label_2
_geom_angle_atom_site_label_3
_geom_angle
_geom_angle_site_symmetry_1
_geom_angle_site_symmetry_3
_geom_angle_publ_flag
C11 O1 C53 117.29(9) . . ?
C2 O2 C49 117.93(9) . . ?
C36 O3 C62 116.91(10) . . ?
C39 O4 C156 117.44(10) . . ?
C16 O5 C237 117.26(10) . . ?
C1 O6 C46 117.89(9) . . ?
C34 O7 C57 117.23(9) . . ?
C231 O8 C182 117.30(10) . . ?
C7 O9 C54 117.87(9) . . ?
C23 O10 C94 117.50(10) . . ?
C33 O11 C56 117.08(9) . . ?
C5 O12 C235 117.91(9) . . ?
C19 N1 C13 108.57(9) . . ?
C19 N1 H1N 124.3(11) . . ?
C13 N1 H1N 127.0(11) . . ?
C26 N2 C10 106.55(9) . . ?
C27 N3 C12 106.42(9) . . ?
C22 N4 C15 108.51(9) . . ?
C22 N4 H4N 124.2(10) . . ?
C15 N4 H4N 127.1(10) . . ?
C18 N5 C215 108.39(9) . . ?
C18 N5 H5N 124.9(11) . . ?
C215 N5 H5N 126.7(11) . . ?
C6 N6 C21 106.49(9) . . ?
C002 C001 H00A 109.5 . . ?
C002 C001 H00B 109.5 . . ?
H00A C001 H00B 109.5 . . ?
C002 C001 H00C 109.5 . . ?
H00A C001 H00C 109.5 . . ?
H00B C001 H00C 109.5 . . ?
C003 C002 C007 118.20(13) . . ?
C003 C002 C001 121.61(13) . . ?
C007 C002 C001 120.19(13) . . ?
C004 C003 C002 121.14(13) . . ?
C004 C003 H003 119.4 . . ?
C002 C003 H003 119.4 . . ?
C005 C004 C003 120.05(13) . . ?
C005 C004 H004 120.0 . . ?
C003 C004 H004 120.0 . . ?
C004 C005 C006 119.47(13) . . ?
C004 C005 H005 120.3 . . ?
C006 C005 H005 120.3 . . ?
C007 C006 C005 120.15(13) . . ?
C007 C006 H006 119.9 . . ?
C005 C006 H006 119.9 . . ?
C006 C007 C002 120.98(12) . . ?
C006 C007 H007 119.5 . . ?
C002 C007 H007 119.5 . . ?
C009 C008 H00D 109.5 . . ?
C009 C008 H00E 109.5 . . ?
H00D C008 H00E 109.5 . . ?
C009 C008 H00F 109.5 . . ?
H00D C008 H00F 109.5 . . ?
H00E C008 H00F 109.5 . . ?
C010 C009 C014 118.39(13) . . ?
C010 C009 C008 121.03(13) . . ?
C014 C009 C008 120.56(13) . . ?
C009 C010 C011 120.88(13) . . ?
C009 C010 H010 119.6 . . ?
C011 C010 H010 119.6 . . ?
C012 C011 C010 119.92(14) . . ?
C012 C011 H011 120.0 . . ?
C010 C011 H011 120.0 . . ?
C011 C012 C013 119.71(14) . . ?
C011 C012 H012 120.1 . . ?
C013 C012 H012 120.1 . . ?
C014 C013 C012 120.23(14) . . ?
C014 C013 H013 119.9 . . ?
C012 C013 H013 119.9 . . ?
C013 C014 C009 120.87(13) . . ?
C013 C014 H014 119.6 . . ?
C009 C014 H014 119.6 . . ?
C016 C015 H01G 109.5 . . ?
C016 C015 H01H 109.5 . . ?
H01G C015 H01H 109.5 . . ?
C016 C015 H01I 109.5 . . ?
H01G C015 H01I 109.5 . . ?
H01H C015 H01I 109.5 . . ?
C021 C016 C017 117.75(17) . . ?
C021 C016 C015 121.13(18) . . ?
C017 C016 C015 121.0(2) . . ?
C018 C017 C016 121.13(18) . . ?
C018 C017 H017 119.4 . . ?
C016 C017 H017 119.4 . . ?
C017 C018 C019 121.09(17) . . ?
C017 C018 H018 119.5 . . ?
C019 C018 H018 119.5 . . ?
C020 C019 C018 117.68(17) . . ?
C020 C019 H019 121.2 . . ?
C018 C019 H019 121.2 . . ?
C019 C020 C021 120.49(18) . . ?
C019 C020 H020 119.8 . . ?
C021 C020 H020 119.8 . . ?
C016 C021 C020 121.81(15) . . ?
C016 C021 H021 119.1 . . ?
C020 C021 H021 119.1 . . ?
O6 C1 C8 124.53(10) . . ?
O6 C1 C37 114.52(9) . . ?
C8 C1 C37 120.95(10) . . ?
O2 C2 C4 124.37(10) . . ?
O2 C2 C9 114.43(9) . . ?
C4 C2 C9 121.19(10) . . ?
C7 C3 C217 119.02(10) . . ?
C7 C3 H3 120.5 . . ?
C217 C3 H3 120.5 . . ?
C2 C4 C219 118.75(10) . . ?
C2 C4 H4 120.6 . . ?
C219 C4 H4 120.6 . . ?
O12 C5 C216 124.54(10) . . ?
O12 C5 C222 114.32(10) . . ?
C216 C5 C222 121.13(10) . . ?
N6 C6 C223 126.69(10) . . ?
N6 C6 C225 109.93(9) . . ?
C223 C6 C225 123.39(10) . . ?
O9 C7 C3 124.47(10) . . ?
O9 C7 C29 114.53(10) . . ?
C3 C7 C29 120.99(10) . . ?
C1 C8 C17 118.87(10) . . ?
C1 C8 H8 120.6 . . ?
C17 C8 H8 120.6 . . ?
C11 C9 C2 118.96(10) . . ?
C11 C9 H9 120.5 . . ?
C2 C9 H9 120.5 . . ?
N2 C10 C20 126.56(10) . . ?
N2 C10 C42 109.85(9) . . ?
C20 C10 C42 123.59(10) . . ?
O1 C11 C9 123.62(10) . . ?
O1 C11 C32 115.35(10) . . ?
C9 C11 C32 121.03(10) . . ?
N3 C12 C14 126.82(10) . . ?
N3 C12 C41 109.94(9) . . ?
C14 C12 C41 123.24(10) . . ?
N1 C13 C20 125.11(9) . . ?
N1 C13 C35 108.38(9) . . ?
C20 C13 C35 126.43(10) . . ?
C15 C14 C12 125.10(10) . . ?
C15 C14 C214 118.71(9) . . ?
C12 C14 C214 116.19(9) . . ?
N4 C15 C14 125.31(9) . . ?
N4 C15 C228 108.40(9) . . ?
C14 C15 C228 126.24(10) . . ?
O5 C16 C37 123.87(10) . . ?
O5 C16 C38 115.23(10) . . ?
C37 C16 C38 120.90(10) . . ?
C38 C17 C8 120.92(10) . . ?
C38 C17 C40 120.51(10) . . ?
C8 C17 C40 118.53(9) . . ?
N5 C18 C40 125.48(10) . . ?
N5 C18 C221 108.67(9) . . ?
C40 C18 C221 125.81(10) . . ?
N1 C19 C30 125.50(9) . . ?
N1 C19 C24 108.56(9) . . ?
C30 C19 C24 125.93(10) . . ?
C13 C20 C10 124.67(10) . . ?
C13 C20 C220 118.24(9) . . ?
C10 C20 C220 117.08(9) . . ?
N6 C21 C31 126.68(9) . . ?
N6 C21 C48 109.87(9) . . ?
C31 C21 C48 123.43(9) . . ?
N4 C22 C31 125.40(9) . . ?
N4 C22 C28 108.52(9) . . ?
C31 C22 C28 126.07(10) . . ?
O10 C23 C29 124.00(10) . . ?
O10 C23 C43 115.14(10) . . ?
C29 C23 C43 120.86(10) . . ?
C35 C24 C19 107.03(9) . . ?
C35 C24 H24 126.5 . . ?
C19 C24 H24 126.5 . . ?
C221 C25 C215 107.46(9) . . ?
C221 C25 H25 126.3 . . ?
C215 C25 H25 126.3 . . ?
N2 C26 C30 127.45(9) . 2_765 ?
N2 C26 C232 109.73(9) . . ?
C30 C26 C232 122.81(9) 2_765 . ?
N3 C27 C40 126.83(10) . . ?
N3 C27 C52 109.91(9) . . ?
C40 C27 C52 123.26(10) . . ?
C228 C28 C22 107.13(9) . . ?
C228 C28 H28 126.4 . . ?
C22 C28 H28 126.4 . . ?
C23 C29 C7 119.04(10) . . ?
C23 C29 H29 120.5 . . ?
C7 C29 H29 120.5 . . ?
C19 C30 C26 125.86(10) . 2_765 ?
C19 C30 C219 118.24(9) . . ?
C26 C30 C219 115.87(9) 2_765 . ?
C22 C31 C21 125.62(9) . . ?
C22 C31 C217 118.42(9) . . ?
C21 C31 C217 115.90(9) . . ?
C219 C32 C11 119.13(10) . . ?
C219 C32 H32 120.4 . . ?
C11 C32 H32 120.4 . . ?
O11 C33 C222 123.89(10) . . ?
O11 C33 C227 115.43(10) . . ?
C222 C33 C227 120.68(10) . . ?
O7 C34 C229 123.45(10) . . ?
O7 C34 C44 116.00(10) . . ?
C229 C34 C44 120.55(10) . . ?
C24 C35 C13 107.47(9) . . ?
C24 C35 H35 126.3 . . ?
C13 C35 H35 126.3 . . ?
O3 C36 C224 123.41(10) . . ?
O3 C36 C47 115.92(10) . . ?
C224 C36 C47 120.67(10) . . ?
C16 C37 C1 119.14(10) . . ?
C16 C37 H37 120.4 . . ?
C1 C37 H37 120.4 . . ?
C17 C38 C16 119.21(10) . . ?
C17 C38 H38 120.4 . . ?
C16 C38 H38 120.4 . . ?
O4 C39 C226 124.87(11) . . ?
O4 C39 C224 113.92(10) . . ?
C226 C39 C224 121.21(10) . . ?
C18 C40 C27 125.42(10) . . ?
C18 C40 C17 117.91(9) . . ?
C27 C40 C17 116.65(9) . . ?
C52 C41 C12 106.92(9) . . ?
C52 C41 H41 126.5 . . ?
C12 C41 H41 126.5 . . ?
C232 C42 C10 106.81(9) . . ?
C232 C42 H42 126.6 . . ?
C10 C42 H42 126.6 . . ?
C217 C43 C23 119.33(10) . . ?
C217 C43 H43 120.3 . . ?
C23 C43 H43 120.3 . . ?
C214 C44 C34 119.47(10) . . ?
C214 C44 H44 120.3 . . ?
C34 C44 H44 120.3 . . ?
C51 C45 C67 119.78(12) . . ?
C51 C45 C63 119.93(12) . . ?
C67 C45 C63 108.62(11) . . ?
O6 C46 H46A 109.5 . . ?
O6 C46 H46B 109.5 . . ?
H46A C46 H46B 109.5 . . ?
O6 C46 H46C 109.5 . . ?
H46A C46 H46C 109.5 . . ?
H46B C46 H46C 109.5 . . ?
C220 C47 C36 119.36(10) . . ?
C220 C47 H47 120.3 . . ?
C36 C47 H47 120.3 . . ?
C225 C48 C21 106.74(9) . . ?
C225 C48 H48 126.6 . . ?
C21 C48 H48 126.6 . . ?
O2 C49 H49A 109.5 . . ?
O2 C49 H49B 109.5 . . ?
H49A C49 H49B 109.5 . . ?
O2 C49 H49C 109.5 . . ?
H49A C49 H49C 109.5 . . ?
H49B C49 H49C 109.5 . . ?
C67 C50 C55 116.36(12) . . ?
C67 C50 C61 118.52(12) . . ?
C55 C50 C61 118.53(12) . . ?
C45 C51 C64 119.63(12) . . ?
C45 C51 C238 120.23(12) . . ?
C64 C51 C238 108.54(11) . . ?
C41 C52 C27 106.81(9) . . ?
C41 C52 H52 126.6 . . ?
C27 C52 H52 126.6 . . ?
O1 C53 H53A 109.5 . . ?
O1 C53 H53B 109.5 . . ?
H53A C53 H53B 109.5 . . ?
O1 C53 H53C 109.5 . . ?
H53A C53 H53C 109.5 . . ?
H53B C53 H53C 109.5 . . ?
O9 C54 H54A 109.5 . . ?
O9 C54 H54B 109.5 . . ?
H54A C54 H54B 109.5 . . ?
O9 C54 H54C 109.5 . . ?
H54A C54 H54C 109.5 . . ?
H54B C54 H54C 109.5 . . ?
C50 C55 C89 121.04(12) . . ?
C50 C55 C69 121.35(13) . . ?
C89 C55 C69 108.07(12) . . ?
O11 C56 H56A 109.5 . . ?
O11 C56 H56B 109.5 . . ?
H56A C56 H56B 109.5 . . ?
O11 C56 H56C 109.5 . . ?
H56A C56 H56C 109.5 . . ?
H56B C56 H56C 109.5 . . ?
O7 C57 H57A 109.5 . . ?
O7 C57 H57B 109.5 . . ?
H57A C57 H57B 109.5 . . ?
O7 C57 H57C 109.5 . . ?
H57A C57 H57C 109.5 . . ?
H57B C57 H57C 109.5 . . ?
C63 C58 C85 119.81(12) . . ?
C63 C58 C96 119.93(13) . . ?
C85 C58 C96 107.84(12) . . ?
C60 C59 C77 121.25(12) . . ?
C60 C59 C246 121.49(12) . . ?
C77 C59 C246 108.14(12) . . ?
C240 C60 C59 116.35(13) . . ?
C240 C60 C79 118.55(12) . . ?
C59 C60 C79 118.77(12) . . ?
C75 C61 C64 115.93(12) . . ?
C75 C61 C50 118.87(12) . . ?
C64 C61 C50 118.44(12) . . ?
O3 C62 H62A 109.5 . . ?
O3 C62 H62B 109.5 . . ?
H62A C62 H62B 109.5 . . ?
O3 C62 H62C 109.5 . . ?
H62A C62 H62C 109.5 . . ?
H62B C62 H62C 109.5 . . ?
C58 C63 C241 120.18(12) . . ?
C58 C63 C45 120.05(12) . . ?
C241 C63 C45 107.03(11) . . ?
C61 C64 C78 121.45(12) . . ?
C61 C64 C51 121.70(12) . . ?
C78 C64 C51 108.06(11) . . ?
C91 C65 C238 120.24(13) . . ?
C91 C65 C78 119.64(12) . . ?
C238 C65 C78 108.69(11) . . ?
C81 C66 C244 121.41(13) . . ?
C81 C66 C245 121.66(13) . . ?
C244 C66 C245 107.86(13) . . ?
C50 C67 C239 121.31(12) . . ?
C50 C67 C45 121.61(12) . . ?
C239 C67 C45 107.74(11) . . ?
C250 C68 C88 120.46(13) . . ?
C250 C68 C70 120.27(13) . . ?
C88 C68 C70 106.95(12) . . ?
C113 C69 C55 119.95(13) . . ?
C113 C69 C99 120.00(13) . . ?
C55 C69 C99 108.42(13) . . ?
C105 C70 C84 120.06(13) . . ?
C105 C70 C68 119.87(13) . . ?
C84 C70 C68 108.59(12) . . ?
C239 C71 C89 116.16(13) . . ?
C239 C71 C81 118.32(13) . . ?
C89 C71 C81 118.63(12) . . ?
C79 C72 C84 121.21(12) . . ?
C79 C72 C88 121.54(12) . . ?
C84 C72 C88 107.69(12) . . ?
C78 C73 C234 116.01(12) . . ?
C78 C73 C76 118.31(13) . . ?
C234 C73 C76 118.91(12) . . ?
C81 C74 C98 121.29(13) . . ?
C81 C74 C111 121.48(13) . . ?
C98 C74 C111 108.18(12) . . ?
C61 C75 C234 121.42(12) . . ?
C61 C75 C113 121.14(13) . . ?
C234 C75 C113 108.16(12) . . ?
C104 C76 C84 116.29(12) . . ?
C104 C76 C73 118.59(12) . . ?
C84 C76 C73 118.29(13) . . ?
C87 C77 C59 121.17(12) . . ?
C87 C77 C236 121.57(12) . . ?
C59 C77 C236 107.74(12) . . ?
C73 C78 C64 121.29(12) . . ?
C73 C78 C65 121.91(12) . . ?
C64 C78 C65 107.77(11) . . ?
C72 C79 C92 116.42(13) . . ?
C72 C79 C60 118.44(12) . . ?
C92 C79 C60 118.56(13) . . ?
C83 C80 C262 120.11(13) . . ?
C83 C80 C85 119.77(13) . . ?
C262 C80 C85 107.79(12) . . ?
C66 C81 C74 116.26(13) . . ?
C66 C81 C71 118.70(12) . . ?
C74 C81 C71 118.49(13) . . ?
C233 C82 C250 119.84(13) . . ?
C233 C82 C117 119.85(13) . . ?
C250 C82 C117 107.89(12) . . ?
C80 C83 C91 120.36(12) . . ?
C80 C83 C255 120.01(14) . . ?
C91 C83 C255 106.76(12) . . ?
C76 C84 C72 121.00(13) . . ?
C76 C84 C70 121.44(13) . . ?
C72 C84 C70 108.09(12) . . ?
C238 C85 C58 120.03(12) . . ?
C238 C85 C80 119.59(13) . . ?
C58 C85 C80 108.26(12) . . ?
C252 C86 C124 120.35(14) . . ?
C252 C86 C107 119.61(14) . . ?
C124 C86 C107 108.61(13) . . ?
C77 C87 C93 116.05(13) . . ?
C77 C87 C90 118.48(13) . . ?
C93 C87 C90 118.62(12) . . ?
C246 C88 C68 119.93(12) . . ?
C246 C88 C72 119.83(13) . . ?
C68 C88 C72 108.66(12) . . ?
C71 C89 C55 121.41(12) . . ?
C71 C89 C100 121.38(13) . . ?
C55 C89 C100 107.89(12) . . ?
C98 C90 C244 116.24(13) . . ?
C98 C90 C87 118.71(12) . . ?
C244 C90 C87 118.24(13) . . ?
C65 C91 C83 119.71(13) . . ?
C65 C91 C104 119.71(13) . . ?
C83 C91 C104 108.61(12) . . ?
C79 C92 C104 121.34(13) . . ?
C79 C92 C255 121.40(13) . . ?
C104 C92 C255 107.80(12) . . ?
C87 C93 C240 121.40(13) . . ?
C87 C93 C128 121.56(14) . . ?
C240 C93 C128 107.87(12) . . ?
O10 C94 H94A 109.5 . . ?
O10 C94 H94B 109.5 . . ?
H94A C94 H94B 109.5 . . ?
O10 C94 H94C 109.5 . . ?
H94A C94 H94C 109.5 . . ?
H94B C94 H94C 109.5 . . ?
C121 C95 C112 121.16(14) . . ?
C121 C95 C269 121.52(14) . . ?
C112 C95 C269 107.68(13) . . ?
C127 C96 C262 119.62(13) . . ?
C127 C96 C58 119.54(13) . . ?
C262 C96 C58 108.13(13) . . ?
C119 C97 C259 120.31(14) . . ?
C119 C97 C269 120.21(15) . . ?
C259 C97 C269 107.06(13) . . ?
C90 C98 C74 121.24(12) . . ?
C90 C98 C242 121.58(13) . . ?
C74 C98 C242 107.63(13) . . ?
C256 C99 C100 120.15(14) . . ?
C256 C99 C69 120.09(14) . . ?
C100 C99 C69 107.14(12) . . ?
C111 C100 C99 120.12(13) . . ?
C111 C100 C89 119.78(13) . . ?
C99 C100 C89 108.46(13) . . ?
C106 C101 C158 120.39(14) . . ?
C106 C101 C130 120.00(14) . . ?
C158 C101 C130 108.22(13) . . ?
C255 C102 C122 120.77(13) . . ?
C255 C102 C240 119.85(13) . . ?
C122 C102 C240 108.36(13) . . ?
C112 C103 C161 116.49(14) . . ?
C112 C103 C247 118.33(13) . . ?
C161 C103 C247 118.41(14) . . ?
C76 C104 C92 121.15(12) . . ?
C76 C104 C91 121.51(12) . . ?
C92 C104 C91 108.03(13) . . ?
C70 C105 C143 120.07(13) . . ?
C70 C105 C234 119.79(13) . . ?
C143 C105 C234 108.62(12) . . ?
C101 C106 C271 120.06(14) . . ?
C101 C106 C263 119.53(14) . . ?
C271 C106 C263 108.69(14) . . ?
C249 C107 C114 121.36(13) . . ?
C249 C107 C86 121.59(14) . . ?
C114 C107 C86 108.00(13) . . ?
C132 C108 C109 120.33(14) . . ?
C132 C108 C254 120.57(14) . . ?
C109 C108 C254 106.73(13) . . ?
C259 C109 C131 119.84(13) . . ?
C259 C109 C108 120.01(14) . . ?
C131 C109 C108 108.55(13) . . ?
C133 C110 C114 116.13(14) . . ?
C133 C110 C123 118.68(13) . . ?
C114 C110 C123 118.32(13) . . ?
C100 C111 C74 119.97(13) . . ?
C100 C111 C243 120.02(14) . . ?
C74 C111 C243 108.38(13) . . ?
C103 C112 C95 120.93(13) . . ?
C103 C112 C259 121.47(13) . . ?
C95 C112 C259 108.04(13) . . ?
C69 C113 C143 120.05(13) . . ?
C69 C113 C75 119.89(12) . . ?
C143 C113 C75 108.40(13) . . ?
C110 C114 C107 121.30(14) . . ?
C110 C114 C270 121.63(14) . . ?
C107 C114 C270 107.90(12) . . ?
C274 C115 C171 120.94(15) . . ?
C274 C115 C257 119.84(15) . . ?
C171 C115 C257 106.74(14) . . ?
C123 C116 C258 121.25(13) . . ?
C123 C116 C265 121.56(14) . . ?
C258 C116 C265 108.20(14) . . ?
C243 C117 C82 119.47(13) . . ?
C243 C117 C256 119.94(13) . . ?
C82 C117 C256 107.91(13) . . ?
C251 C118 C160 121.37(14) . . ?
C251 C118 C186 121.75(15) . . ?
C160 C118 C186 108.32(14) . . ?
C97 C119 C289 119.95(15) . . ?
C97 C119 C132 119.56(14) . . ?
C289 C119 C132 108.20(15) . . ?
C130 C120 C162 116.64(15) . . ?
C130 C120 C151 118.70(13) . . ?
C162 C120 C151 118.03(15) . . ?
C280 C121 C95 116.33(14) . . ?
C280 C121 C169 118.52(14) . . ?
C95 C121 C169 118.38(15) . . ?
C262 C122 C102 119.75(14) . . ?
C262 C122 C128 120.30(14) . . ?
C102 C122 C128 107.10(12) . . ?
C116 C123 C260 116.06(14) . . ?
C116 C123 C110 118.68(13) . . ?
C260 C123 C110 118.33(14) . . ?
C155 C124 C86 120.20(14) . . ?
C155 C124 C270 120.01(14) . . ?
C86 C124 C270 107.04(13) . . ?
C249 C125 C133 121.46(14) . . ?
C249 C125 C284 121.38(15) . . ?
C133 C125 C284 107.93(13) . . ?
C251 C126 C154 121.49(13) . . ?
C251 C126 C248 121.14(13) . . ?
C154 C126 C248 108.44(13) . . ?
C96 C127 C245 120.10(13) . . ?
C96 C127 C253 120.46(14) . . ?
C245 C127 C253 106.75(12) . . ?
C253 C128 C122 120.10(13) . . ?
C253 C128 C93 119.73(13) . . ?
C122 C128 C93 108.32(13) . . ?
C120 C130 C144 121.37(14) . . ?
C120 C130 C101 121.60(14) . . ?
C144 C130 C101 108.03(14) . . ?
C247 C131 C260 121.37(13) . . ?
C247 C131 C109 121.40(13) . . ?
C260 C131 C109 108.34(13) . . ?
C108 C132 C138 119.58(14) . . ?
C108 C132 C119 119.76(14) . . ?
C138 C132 C119 108.06(15) . . ?
C110 C133 C125 121.17(13) . . ?
C110 C133 C149 121.71(14) . . ?
C125 C133 C149 107.74(14) . . ?
C137 C134 C136 120.00(16) . . ?
C137 C134 C278 120.25(15) . . ?
C136 C134 C278 107.17(15) . . ?
C179 C135 C266 116.25(15) . . ?
C179 C135 C249 118.60(14) . . ?
C266 C135 C249 118.41(14) . . ?
C195 C136 C167 119.82(15) . . ?
C195 C136 C134 120.22(16) . . ?
C167 C136 C134 108.46(15) . . ?
C134 C137 C147 120.07(15) . . ?
C134 C137 C268 119.81(16) . . ?
C147 C137 C268 107.93(14) . . ?
C148 C138 C132 119.74(15) . . ?
C148 C138 C164 119.96(16) . . ?
C132 C138 C164 107.73(15) . . ?
C278 C139 C276 119.78(15) . . ?
C278 C139 C272 119.89(16) . . ?
C276 C139 C272 108.63(14) . . ?
C279 C140 C277 120.51(15) . . ?
C279 C140 C258 119.90(14) . . ?
C277 C140 C258 108.30(14) . . ?
C152 C141 C179 121.21(16) . . ?
C152 C141 C178 121.57(17) . . ?
C179 C141 C178 108.05(16) . . ?
C264 C142 C168 121.64(15) . . ?
C264 C142 C286 121.45(17) . . ?
C168 C142 C286 107.77(16) . . ?
C145 C143 C105 120.33(13) . . ?
C145 C143 C113 120.22(14) . . ?
C105 C143 C113 106.97(12) . . ?
C159 C144 C130 121.05(15) . . ?
C159 C144 C283 121.90(15) . . ?
C130 C144 C283 108.05(14) . . ?
C143 C145 C256 119.82(13) . . ?
C143 C145 C250 119.64(14) . . ?
C256 C145 C250 107.91(13) . . ?
C185 C146 C167 121.63(15) . . ?
C185 C146 C278 121.62(15) . . ?
C167 C146 C278 107.61(16) . . ?
C166 C147 C137 119.39(16) . . ?
C166 C147 C165 119.88(15) . . ?
C137 C147 C165 108.16(14) . . ?
C138 C148 C284 120.17(17) . . ?
C138 C148 C149 120.35(14) . . ?
C284 C148 C149 106.84(14) . . ?
C254 C149 C148 120.14(14) . . ?
C254 C149 C133 119.41(14) . . ?
C148 C149 C133 108.69(14) . . ?
C267 C150 C261 121.11(14) . . ?
C267 C150 C257 121.38(14) . . ?
C261 C150 C257 107.90(14) . . ?
C168 C151 C263 116.01(16) . . ?
C168 C151 C120 118.79(14) . . ?
C263 C151 C120 118.40(14) . . ?
C141 C152 C276 116.54(16) . . ?
C141 C152 C185 118.66(16) . . ?
C276 C152 C185 118.14(16) . . ?
C172 C153 C248 120.50(15) . . ?
C172 C153 C163 120.44(15) . . ?
C248 C153 C163 106.64(14) . . ?
C157 C154 C126 121.13(14) . . ?
C157 C154 C163 121.62(14) . . ?
C126 C154 C163 107.78(13) . . ?
C124 C155 C165 119.89(14) . . ?
C124 C155 C268 119.60(15) . . ?
C165 C155 C268 107.98(14) . . ?
O4 C156 H15A 109.5 . . ?
O4 C156 H15B 109.5 . . ?
H15A C156 H15B 109.5 . . ?
O4 C156 H15C 109.5 . . ?
H15A C156 H15C 109.5 . . ?
H15B C156 H15C 109.5 . . ?
C160 C157 C154 116.17(14) . . ?
C160 C157 C159 118.70(13) . . ?
C154 C157 C159 118.03(15) . . ?
C170 C158 C101 120.14(15) . . ?
C170 C158 C283 119.86(15) . . ?
C101 C158 C283 107.26(14) . . ?
C281 C159 C144 116.24(15) . . ?
C281 C159 C157 118.99(14) . . ?
C144 C159 C157 117.90(15) . . ?
C157 C160 C118 121.45(14) . . ?
C157 C160 C184 121.68(15) . . ?
C118 C160 C184 108.05(15) . . ?
C103 C161 C280 121.18(14) . . ?
C103 C161 C279 121.53(15) . . ?
C280 C161 C279 107.89(14) . . ?
C120 C162 C212 122.04(17) . . ?
C120 C162 C281 120.85(15) . . ?
C212 C162 C281 107.87(14) . . ?
C188 C163 C154 119.86(14) . . ?
C188 C163 C153 119.81(16) . . ?
C154 C163 C153 108.59(13) . . ?
C192 C164 C138 119.44(16) . . ?
C192 C164 C289 119.49(18) . . ?
C138 C164 C289 108.28(15) . . ?
C277 C165 C155 119.78(15) . . ?
C277 C165 C147 119.51(15) . . ?
C155 C165 C147 107.88(15) . . ?
C147 C166 C195 120.26(16) . . ?
C147 C166 C279 119.99(16) . . ?
C195 C166 C279 107.12(14) . . ?
C169 C167 C146 121.03(16) . . ?
C169 C167 C136 121.66(16) . . ?
C146 C167 C136 108.30(14) . . ?
C151 C168 C142 121.29(16) . . ?
C151 C168 C205 121.08(17) . . ?
C142 C168 C205 108.28(15) . . ?
C177 C169 C167 116.15(16) . . ?
C177 C169 C121 118.75(14) . . ?
C167 C169 C121 118.52(16) . . ?
C158 C170 C174 119.58(15) . . ?
C158 C170 C198 120.23(15) . . ?
C174 C170 C198 107.74(16) . . ?
C213 C171 C261 120.09(16) . . ?
C213 C171 C115 119.36(17) . . ?
C261 C171 C115 109.12(14) . . ?
C153 C172 C274 119.69(15) . . ?
C153 C172 C288 119.25(16) . . ?
C274 C172 C288 108.70(16) . . ?
C287 C173 C282 120.44(17) . . ?
C287 C173 C285 120.57(15) . . ?
C282 C173 C285 106.51(17) . . ?
C271 C174 C170 120.13(15) . . ?
C271 C174 C287 119.47(16) . . ?
C170 C174 C287 108.01(15) . . ?
C181 C175 C200 121.55(16) . . ?
C181 C175 C285 121.48(16) . . ?
C200 C175 C285 107.74(17) . . ?
C208 C176 C261 116.66(15) . . ?
C208 C176 C197 118.39(15) . . ?
C261 C176 C197 118.14(17) . . ?
C169 C177 C191 121.70(15) . . ?
C169 C177 C183 121.71(15) . . ?
C191 C177 C183 107.44(16) . . ?
C187 C178 C192 120.23(17) . . ?
C187 C178 C141 119.69(17) . . ?
C192 C178 C141 108.48(17) . . ?
C135 C179 C141 121.31(16) . . ?
C135 C179 C180 121.31(16) . . ?
C141 C179 C180 107.99(16) . . ?
C284 C180 C192 120.07(16) . . ?
C284 C180 C179 119.93(16) . . ?
C192 C180 C179 108.36(17) . . ?
C175 C181 C211 116.36(17) . . ?
C175 C181 C264 118.70(15) . . ?
C211 C181 C264 118.02(17) . . ?
O8 C182 H18A 109.5 . . ?
O8 C182 H18B 109.5 . . ?
H18A C182 H18B 109.5 . . ?
O8 C182 H18C 109.5 . . ?
H18A C182 H18C 109.5 . . ?
H18B C182 H18C 109.5 . . ?
C269 C183 C196 120.46(16) . . ?
C269 C183 C177 119.39(16) . . ?
C196 C183 C177 108.79(15) . . ?
C283 C184 C201 120.40(15) . . ?
C283 C184 C160 119.57(16) . . ?
C201 C184 C160 108.19(15) . . ?
C146 C185 C191 116.15(16) . . ?
C146 C185 C152 118.70(15) . . ?
C191 C185 C152 118.36(17) . . ?
C202 C186 C118 120.05(15) . . ?
C202 C186 C201 120.51(16) . . ?
C118 C186 C201 108.44(15) . . ?
C178 C187 C191 119.66(16) . . ?
C178 C187 C196 120.02(18) . . ?
C191 C187 C196 108.46(16) . . ?
C163 C188 C281 119.61(16) . . ?
C163 C188 C189 120.00(16) . . ?
C281 C188 C189 108.58(15) . . ?
C288 C189 C212 120.74(19) . . ?
C288 C189 C188 120.20(15) . . ?
C212 C189 C188 106.58(15) . . ?
C267 C190 C208 121.11(16) . . ?
C267 C190 C202 121.57(16) . . ?
C208 C190 C202 107.94(15) . . ?
C185 C191 C177 120.90(17) . . ?
C185 C191 C187 121.74(17) . . ?
C177 C191 C187 108.25(15) . . ?
C164 C192 C178 120.19(17) . . ?
C164 C192 C180 120.11(18) . . ?
C178 C192 C180 107.11(16) . . ?
C206 C193 C287 119.47(18) . . ?
C206 C193 C198 119.95(17) . . ?
C287 C193 C198 108.12(16) . . ?
C282 C194 C206 119.82(16) . . ?
C282 C194 C208 119.98(18) . . ?
C206 C194 C208 108.36(16) . . ?
C136 C195 C166 120.06(15) . . ?
C136 C195 C280 119.46(16) . . ?
C166 C195 C280 108.63(15) . . ?
C289 C196 C183 120.22(16) . . ?
C289 C196 C187 119.96(17) . . ?
C183 C196 C187 107.05(16) . . ?
C207 C197 C200 116.34(16) . . ?
C207 C197 C176 118.51(16) . . ?
C200 C197 C176 118.56(18) . . ?
C201 C198 C193 119.50(17) . . ?
C201 C198 C170 119.61(17) . . ?
C193 C198 C170 108.08(16) . . ?
C286 C199 C211 120.13(16) . . ?
C286 C199 C210 119.38(19) . . ?
C211 C199 C210 108.81(17) . . ?
C197 C200 C175 120.91(18) . . ?
C197 C200 C282 121.60(17) . . ?
C175 C200 C282 108.38(15) . . ?
C198 C201 C184 119.96(16) . . ?
C198 C201 C186 120.36(18) . . ?
C184 C201 C186 106.99(14) . . ?
C186 C202 C190 119.69(15) . . ?
C186 C202 C206 119.78(17) . . ?
C190 C202 C206 108.59(17) . . ?
C209 C203 C204 119.5(2) . . ?
C209 C203 C288 119.37(18) . . ?
C204 C203 C288 108.35(15) . . ?
C210 C204 C203 120.05(17) . . ?
C210 C204 C274 119.69(17) . . ?
C203 C204 C274 107.76(18) . . ?
C212 C205 C209 120.47(16) . . ?
C212 C205 C168 119.92(16) . . ?
C209 C205 C168 107.88(17) . . ?
C193 C206 C194 120.12(17) . . ?
C193 C206 C202 119.89(18) . . ?
C194 C206 C202 107.15(16) . . ?
C197 C207 C211 121.80(16) . . ?
C197 C207 C213 122.27(16) . . ?
C211 C207 C213 106.65(18) . . ?
C176 C208 C190 121.36(15) . . ?
C176 C208 C194 121.64(16) . . ?
C190 C208 C194 107.94(16) . . ?
C203 C209 C286 120.22(19) . . ?
C203 C209 C205 119.94(19) . . ?
C286 C209 C205 107.34(15) . . ?
C204 C210 C213 120.50(16) . . ?
C204 C210 C199 120.51(18) . . ?
C213 C210 C199 106.52(17) . . ?
C181 C211 C207 120.68(18) . . ?
C181 C211 C199 121.60(17) . . ?
C207 C211 C199 108.64(16) . . ?
C205 C212 C162 119.88(15) . . ?
C205 C212 C189 119.80(18) . . ?
C162 C212 C189 109.27(16) . . ?
C171 C213 C210 120.22(17) . . ?
C171 C213 C207 118.91(18) . . ?
C210 C213 C207 109.37(16) . . ?
C44 C214 C230 120.72(10) . . ?
C44 C214 C14 120.31(10) . . ?
C230 C214 C14 118.77(9) . . ?
N5 C215 C223 125.19(10) . . ?
N5 C215 C25 108.36(9) . . ?
C223 C215 C25 126.41(10) . . ?
C5 C216 C218 118.90(10) . . ?
C5 C216 H216 120.6 . . ?
C218 C216 H216 120.6 . . ?
C43 C217 C3 120.75(10) . . ?
C43 C217 C31 120.21(10) . . ?
C3 C217 C31 118.87(10) . . ?
C227 C218 C216 120.64(10) . . ?
C227 C218 C223 120.37(10) . . ?
C216 C218 C223 118.98(9) . . ?
C32 C219 C4 120.93(10) . . ?
C32 C219 C30 120.08(9) . . ?
C4 C219 C30 118.81(9) . . ?
C47 C220 C226 120.65(10) . . ?
C47 C220 C20 120.65(10) . . ?
C226 C220 C20 118.62(10) . . ?
C25 C221 C18 107.13(9) . . ?
C25 C221 H221 126.4 . . ?
C18 C221 H221 126.4 . . ?
C33 C222 C5 119.09(10) . . ?
C33 C222 H222 120.5 . . ?
C5 C222 H222 120.5 . . ?
C215 C223 C6 125.29(10) . . ?
C215 C223 C218 117.12(9) . . ?
C6 C223 C218 117.58(9) . . ?
C36 C224 C39 119.18(10) . . ?
C36 C224 H224 120.4 . . ?
C39 C224 H224 120.4 . . ?
C48 C225 C6 106.97(9) . . ?
C48 C225 H225 126.5 . . ?
C6 C225 H225 126.5 . . ?
C39 C226 C220 118.87(10) . . ?
C39 C226 H226 120.6 . . ?
C220 C226 H226 120.6 . . ?
C218 C227 C33 119.53(10) . . ?
C218 C227 H227 120.2 . . ?
C33 C227 H227 120.2 . . ?
C28 C228 C15 107.44(9) . . ?
C28 C228 H228 126.3 . . ?
C15 C228 H228 126.3 . . ?
C34 C229 C231 119.27(10) . . ?
C34 C229 H229 120.4 . . ?
C231 C229 H229 120.4 . . ?
C231 C230 C214 118.74(10) . . ?
C231 C230 H230 120.6 . . ?
C214 C230 H230 120.6 . . ?
O8 C231 C230 124.74(11) . . ?
O8 C231 C229 114.10(10) . . ?
C230 C231 C229 121.16(10) . . ?
C42 C232 C26 107.06(9) . . ?
C42 C232 H232 126.5 . . ?
C26 C232 H232 126.5 . . ?
C82 C233 C236 120.14(12) . . ?
C82 C233 C246 120.24(12) . . ?
C236 C233 C246 106.84(12) . . ?
C73 C234 C75 121.50(12) . . ?
C73 C234 C105 121.27(13) . . ?
C75 C234 C105 107.84(13) . . ?
O12 C235 H23A 109.5 . . ?
O12 C235 H23B 109.5 . . ?
H23A C235 H23B 109.5 . . ?
O12 C235 H23C 109.5 . . ?
H23A C235 H23C 109.5 . . ?
H23B C235 H23C 109.5 . . ?
C242 C236 C233 119.93(13) . . ?
C242 C236 C77 119.76(12) . . ?
C233 C236 C77 108.71(12) . . ?
O5 C237 H23D 109.5 . . ?
O5 C237 H23E 109.5 . . ?
H23D C237 H23E 109.5 . . ?
O5 C237 H23F 109.5 . . ?
H23D C237 H23F 109.5 . . ?
H23E C237 H23F 109.5 . . ?
C85 C238 C65 120.33(12) . . ?
C85 C238 C51 119.93(12) . . ?
C65 C238 C51 106.93(11) . . ?
C71 C239 C67 121.18(12) . . ?
C71 C239 C241 121.47(13) . . ?
C67 C239 C241 108.09(11) . . ?
C60 C240 C93 121.29(12) . . ?
C60 C240 C102 121.53(13) . . ?
C93 C240 C102 108.34(12) . . ?
C245 C241 C63 119.88(13) . . ?
C245 C241 C239 119.99(12) . . ?
C63 C241 C239 108.51(12) . . ?
C236 C242 C243 119.81(13) . . ?
C236 C242 C98 119.63(13) . . ?
C243 C242 C98 108.77(12) . . ?
C117 C243 C242 120.80(13) . . ?
C117 C243 C111 120.17(13) . . ?
C242 C243 C111 107.03(12) . . ?
C90 C244 C66 121.13(13) . . ?
C90 C244 C253 121.78(14) . . ?
C66 C244 C253 108.03(12) . . ?
C241 C245 C127 120.35(13) . . ?
C241 C245 C66 119.57(13) . . ?
C127 C245 C66 108.84(12) . . ?
C88 C246 C59 119.69(12) . . ?
C88 C246 C233 119.92(13) . . ?
C59 C246 C233 108.55(12) . . ?
C131 C247 C258 115.99(14) . . ?
C131 C247 C103 119.08(13) . . ?
C258 C247 C103 118.59(13) . . ?
C257 C248 C126 119.83(13) . . ?
C257 C248 C153 119.78(14) . . ?
C126 C248 C153 108.55(13) . . ?
C107 C249 C125 116.10(14) . . ?
C107 C249 C135 118.74(13) . . ?
C125 C249 C135 118.66(15) . . ?
C68 C250 C82 119.61(13) . . ?
C68 C250 C145 119.82(13) . . ?
C82 C250 C145 108.19(13) . . ?
C126 C251 C118 116.10(14) . . ?
C126 C251 C267 119.08(13) . . ?
C118 C251 C267 118.31(14) . . ?
C86 C252 C272 119.87(15) . . ?
C86 C252 C266 119.82(14) . . ?
C272 C252 C266 108.68(14) . . ?
C128 C253 C244 119.67(13) . . ?
C128 C253 C127 119.75(14) . . ?
C244 C253 C127 108.52(13) . . ?
C149 C254 C260 119.86(13) . . ?
C149 C254 C108 119.63(15) . . ?
C260 C254 C108 108.70(13) . . ?
C102 C255 C83 119.71(14) . . ?
C102 C255 C92 119.84(12) . . ?
C83 C255 C92 108.79(13) . . ?
C99 C256 C145 119.82(13) . . ?
C99 C256 C117 119.60(14) . . ?
C145 C256 C117 108.10(12) . . ?
C248 C257 C150 119.82(14) . . ?
C248 C257 C115 119.96(14) . . ?
C150 C257 C115 108.35(13) . . ?
C247 C258 C116 121.64(14) . . ?
C247 C258 C140 121.56(14) . . ?
C116 C258 C140 108.15(13) . . ?
C109 C259 C97 120.02(14) . . ?
C109 C259 C112 119.61(13) . . ?
C97 C259 C112 108.38(13) . . ?
C123 C260 C131 121.30(13) . . ?
C123 C260 C254 121.70(14) . . ?
C131 C260 C254 107.67(13) . . ?
C176 C261 C171 121.87(15) . . ?
C176 C261 C150 120.77(15) . . ?
C171 C261 C150 107.88(14) . . ?
C122 C262 C96 119.77(14) . . ?
C122 C262 C80 119.63(14) . . ?
C96 C262 C80 107.98(12) . . ?
C151 C263 C275 121.65(14) . . ?
C151 C263 C106 121.47(14) . . ?
C275 C263 C106 107.62(14) . . ?
C142 C264 C275 116.11(16) . . ?
C142 C264 C181 119.10(15) . . ?
C275 C264 C181 118.06(16) . . ?
C270 C265 C277 120.24(14) . . ?
C270 C265 C116 119.74(14) . . ?
C277 C265 C116 108.25(14) . . ?
C135 C266 C276 121.34(15) . . ?
C135 C266 C252 121.54(14) . . ?
C276 C266 C252 107.89(14) . . ?
C150 C267 C190 116.46(15) . . ?
C150 C267 C251 118.46(13) . . ?
C190 C267 C251 118.30(14) . . ?
C272 C268 C137 119.63(15) . . ?
C272 C268 C155 119.98(14) . . ?
C137 C268 C155 108.05(14) . . ?
C183 C269 C95 120.02(14) . . ?
C183 C269 C97 119.61(15) . . ?
C95 C269 C97 108.83(14) . . ?
C265 C270 C114 119.68(13) . . ?
C265 C270 C124 120.04(14) . . ?
C114 C270 C124 108.45(13) . . ?
C174 C271 C106 119.68(15) . . ?
C174 C271 C273 120.54(15) . . ?
C106 C271 C273 106.95(14) . . ?
C268 C272 C252 120.00(14) . . ?
C268 C272 C139 120.33(14) . . ?
C252 C272 C139 106.87(14) . . ?
C285 C273 C275 119.83(15) . . ?
C285 C273 C271 119.95(16) . . ?
C275 C273 C271 108.51(14) . . ?
C115 C274 C172 120.22(15) . . ?
C115 C274 C204 119.29(17) . . ?
C172 C274 C204 108.01(16) . . ?
C264 C275 C263 120.79(15) . . ?
C264 C275 C273 121.63(15) . . ?
C263 C275 C273 108.22(14) . . ?
C152 C276 C266 120.83(16) . . ?
C152 C276 C139 121.86(15) . . ?
C266 C276 C139 107.93(15) . . ?
C165 C277 C265 120.05(15) . . ?
C165 C277 C140 120.13(16) . . ?
C265 C277 C140 107.09(14) . . ?
C139 C278 C134 120.09(16) . . ?
C139 C278 C146 119.60(16) . . ?
C134 C278 C146 108.46(14) . . ?
C140 C279 C166 119.96(15) . . ?
C140 C279 C161 119.67(14) . . ?
C166 C279 C161 108.54(15) . . ?
C121 C280 C161 121.30(14) . . ?
C121 C280 C195 121.71(15) . . ?
C161 C280 C195 107.81(15) . . ?
C159 C281 C162 121.49(14) . . ?
C159 C281 C188 121.59(15) . . ?
C162 C281 C188 107.69(16) . . ?
C194 C282 C200 119.52(16) . . ?
C194 C282 C173 120.20(18) . . ?
C200 C282 C173 108.81(16) . . ?
C184 C283 C144 119.83(14) . . ?
C184 C283 C158 119.94(16) . . ?
C144 C283 C158 108.42(14) . . ?
C180 C284 C148 120.25(16) . . ?
C180 C284 C125 119.86(15) . . ?
C148 C284 C125 108.78(15) . . ?
C273 C285 C175 120.00(17) . . ?
C273 C285 C173 119.64(16) . . ?
C175 C285 C173 108.56(15) . . ?
C199 C286 C209 120.36(16) . . ?
C199 C286 C142 119.38(18) . . ?
C209 C286 C142 108.71(17) . . ?
C173 C287 C193 119.95(16) . . ?
C173 C287 C174 119.82(17) . . ?
C193 C287 C174 108.06(16) . . ?
C189 C288 C172 120.30(17) . . ?
C189 C288 C203 119.67(16) . . ?
C172 C288 C203 107.18(17) . . ?
C196 C289 C119 119.55(16) . . ?
C196 C289 C164 120.12(16) . . ?
C119 C289 C164 107.73(15) . . ?

loop_
_geom_bond_atom_site_label_1
_geom_bond_atom_site_label_2
_geom_bond_distance
_geom_bond_site_symmetry_2
_geom_bond_publ_flag
O1 C11 1.3685(13) . ?
O1 C53 1.4219(14) . ?
O2 C2 1.3652(13) . ?
O2 C49 1.4250(14) . ?
O3 C36 1.3659(14) . ?
O3 C62 1.4257(14) . ?
O4 C39 1.3607(14) . ?
O4 C156 1.4227(17) . ?
O5 C16 1.3695(13) . ?
O5 C237 1.4240(15) . ?
O6 C1 1.3619(13) . ?
O6 C46 1.4251(14) . ?
O7 C34 1.3653(13) . ?
O7 C57 1.4277(14) . ?
O8 C231 1.3641(14) . ?
O8 C182 1.4237(17) . ?
O9 C7 1.3611(13) . ?
O9 C54 1.4262(15) . ?
O10 C23 1.3692(14) . ?
O10 C94 1.4226(15) . ?
O11 C33 1.3644(13) . ?
O11 C56 1.4247(14) . ?
O12 C5 1.3618(13) . ?
O12 C235 1.4176(15) . ?
N1 C19 1.3679(13) . ?
N1 C13 1.3681(13) . ?
N1 H1N 0.883(16) . ?
N2 C26 1.3709(13) . ?
N2 C10 1.3720(13) . ?
N3 C27 1.3711(13) . ?
N3 C12 1.3713(13) . ?
N4 C22 1.3690(13) . ?
N4 C15 1.3695(13) . ?
N4 H4N 0.894(17) . ?
N5 C18 1.3686(13) . ?
N5 C215 1.3700(13) . ?
N5 H5N 0.873(17) . ?
N6 C6 1.3699(13) . ?
N6 C21 1.3705(13) . ?
C001 C002 1.507(2) . ?
C001 H00A 0.9800 . ?
C001 H00B 0.9800 . ?
C001 H00C 0.9800 . ?
C002 C003 1.3905(19) . ?
C002 C007 1.3921(18) . ?
C003 C004 1.389(2) . ?
C003 H003 0.9500 . ?
C004 C005 1.384(2) . ?
C004 H004 0.9500 . ?
C005 C006 1.389(2) . ?
C005 H005 0.9500 . ?
C006 C007 1.3866(19) . ?
C006 H006 0.9500 . ?
C007 H007 0.9500 . ?
C008 C009 1.503(2) . ?
C008 H00D 0.9800 . ?
C008 H00E 0.9800 . ?
C008 H00F 0.9800 . ?
C009 C010 1.3887(19) . ?
C009 C014 1.3943(19) . ?
C010 C011 1.396(2) . ?
C010 H010 0.9500 . ?
C011 C012 1.381(2) . ?
C011 H011 0.9500 . ?
C012 C013 1.387(2) . ?
C012 H012 0.9500 . ?
C013 C014 1.383(2) . ?
C013 H013 0.9500 . ?
C014 H014 0.9500 . ?
C015 C016 1.477(3) . ?
C015 H01G 0.9800 . ?
C015 H01H 0.9800 . ?
C015 H01I 0.9800 . ?
C016 C021 1.354(2) . ?
C016 C017 1.413(2) . ?
C017 C018 1.339(3) . ?
C017 H017 0.9500 . ?
C018 C019 1.435(3) . ?
C018 H018 0.9500 . ?
C019 C020 1.353(3) . ?
C019 H019 0.9500 . ?
C020 C021 1.410(3) . ?
C020 H020 0.9500 . ?
C021 H021 0.9500 . ?
C1 C8 1.3915(14) . ?
C1 C37 1.4008(15) . ?
C2 C4 1.3904(14) . ?
C2 C9 1.3988(15) . ?
C3 C7 1.3917(14) . ?
C3 C217 1.3997(15) . ?
C3 H3 0.9500 . ?
C4 C219 1.4019(14) . ?
C4 H4 0.9500 . ?
C5 C216 1.3895(15) . ?
C5 C222 1.4002(15) . ?
C6 C223 1.4029(14) . ?
C6 C225 1.4432(14) . ?
C7 C29 1.4000(16) . ?
C8 C17 1.4013(15) . ?
C8 H8 0.9500 . ?
C9 C11 1.3838(15) . ?
C9 H9 0.9500 . ?
C10 C20 1.4045(14) . ?
C10 C42 1.4442(14) . ?
C11 C32 1.4011(14) . ?
C12 C14 1.4027(14) . ?
C12 C41 1.4430(14) . ?
C13 C20 1.4009(14) . ?
C13 C35 1.4382(14) . ?
C14 C15 1.3981(14) . ?
C14 C214 1.4958(14) . ?
C15 C228 1.4382(14) . ?
C16 C37 1.3827(16) . ?
C16 C38 1.4023(15) . ?
C17 C38 1.3853(15) . ?
C17 C40 1.4953(14) . ?
C18 C40 1.3958(14) . ?
C18 C221 1.4376(14) . ?
C19 C30 1.3964(14) . ?
C19 C24 1.4400(14) . ?
C20 C220 1.4951(14) . ?
C21 C31 1.4055(14) . ?
C21 C48 1.4467(14) . ?
C22 C31 1.3967(14) . ?
C22 C28 1.4399(14) . ?
C23 C29 1.3857(16) . ?
C23 C43 1.4015(15) . ?
C24 C35 1.3681(15) . ?
C24 H24 0.9500 . ?
C25 C221 1.3659(15) . ?
C25 C215 1.4390(14) . ?
C25 H25 0.9500 . ?
C26 C30 1.4020(14) 2_765 ?
C26 C232 1.4441(14) . ?
C27 C40 1.4014(14) . ?
C27 C52 1.4449(14) . ?
C28 C228 1.3675(15) . ?
C28 H28 0.9500 . ?
C29 H29 0.9500 . ?
C30 C26 1.4020(14) 2_765 ?
C30 C219 1.4976(14) . ?
C31 C217 1.4954(14) . ?
C32 C219 1.3862(15) . ?
C32 H32 0.9500 . ?
C33 C222 1.3860(15) . ?
C33 C227 1.4000(15) . ?
C34 C229 1.3845(15) . ?
C34 C44 1.4015(15) . ?
C35 H35 0.9500 . ?
C36 C224 1.3837(15) . ?
C36 C47 1.4030(15) . ?
C37 H37 0.9500 . ?
C38 H38 0.9500 . ?
C39 C226 1.3885(15) . ?
C39 C224 1.3969(16) . ?
C41 C52 1.3583(15) . ?
C41 H41 0.9500 . ?
C42 C232 1.3571(15) . ?
C42 H42 0.9500 . ?
C43 C217 1.3871(15) . ?
C43 H43 0.9500 . ?
C44 C214 1.3872(15) . ?
C44 H44 0.9500 . ?
C45 C51 1.3822(18) . ?
C45 C67 1.4455(18) . ?
C45 C63 1.4461(19) . ?
C46 H46A 0.9800 . ?
C46 H46B 0.9800 . ?
C46 H46C 0.9800 . ?
C47 C220 1.3882(15) . ?
C47 H47 0.9500 . ?
C48 C225 1.3577(15) . ?
C48 H48 0.9500 . ?
C49 H49A 0.9800 . ?
C49 H49B 0.9800 . ?
C49 H49C 0.9800 . ?
C50 C67 1.4130(18) . ?
C50 C55 1.4167(18) . ?
C50 C61 1.4651(19) . ?
C51 C64 1.4437(18) . ?
C51 C238 1.4450(18) . ?
C52 H52 0.9500 . ?
C53 H53A 0.9800 . ?
C53 H53B 0.9800 . ?
C53 H53C 0.9800 . ?
C54 H54A 0.9800 . ?
C54 H54B 0.9800 . ?
C54 H54C 0.9800 . ?
C55 C89 1.432(2) . ?
C55 C69 1.4442(19) . ?
C56 H56A 0.9800 . ?
C56 H56B 0.9800 . ?
C56 H56C 0.9800 . ?
C57 H57A 0.9800 . ?
C57 H57B 0.9800 . ?
C57 H57C 0.9800 . ?
C58 C63 1.3919(19) . ?
C58 C85 1.4441(19) . ?
C58 C96 1.4487(19) . ?
C59 C60 1.4138(18) . ?
C59 C77 1.4297(19) . ?
C59 C246 1.4443(19) . ?
C60 C240 1.4123(19) . ?
C60 C79 1.4673(19) . ?
C61 C75 1.4141(18) . ?
C61 C64 1.4151(18) . ?
C62 H62A 0.9800 . ?
C62 H62B 0.9800 . ?
C62 H62C 0.9800 . ?
C63 C241 1.4425(19) . ?
C64 C78 1.4314(18) . ?
C65 C91 1.3833(19) . ?
C65 C238 1.4426(19) . ?
C65 C78 1.4458(19) . ?
C66 C81 1.412(2) . ?
C66 C244 1.430(2) . ?
C66 C245 1.4462(19) . ?
C67 C239 1.4333(19) . ?
C68 C250 1.388(2) . ?
C68 C88 1.445(2) . ?
C68 C70 1.4479(19) . ?
C69 C113 1.382(2) . ?
C69 C99 1.447(2) . ?
C70 C105 1.382(2) . ?
C70 C84 1.443(2) . ?
C71 C239 1.4167(18) . ?
C71 C89 1.417(2) . ?
C71 C81 1.468(2) . ?
C72 C79 1.411(2) . ?
C72 C84 1.4367(19) . ?
C72 C88 1.4484(19) . ?
C73 C78 1.4130(18) . ?
C73 C234 1.415(2) . ?
C73 C76 1.4668(19) . ?
C74 C81 1.4162(19) . ?
C74 C98 1.432(2) . ?
C74 C111 1.446(2) . ?
C75 C234 1.427(2) . ?
C75 C113 1.448(2) . ?
C76 C104 1.418(2) . ?
C76 C84 1.4204(19) . ?
C77 C87 1.4165(19) . ?
C77 C236 1.4461(19) . ?
C79 C92 1.4150(18) . ?
C80 C83 1.390(2) . ?
C80 C262 1.448(2) . ?
C80 C85 1.4497(19) . ?
C82 C233 1.392(2) . ?
C82 C250 1.447(2) . ?
C82 C117 1.450(2) . ?
C83 C91 1.445(2) . ?
C83 C255 1.4457(19) . ?
C85 C238 1.3891(19) . ?
C86 C252 1.383(2) . ?
C86 C124 1.438(2) . ?
C86 C107 1.4470(19) . ?
C87 C93 1.417(2) . ?
C87 C90 1.467(2) . ?
C88 C246 1.3837(19) . ?
C89 C100 1.4484(19) . ?
C90 C98 1.412(2) . ?
C90 C244 1.4198(19) . ?
C91 C104 1.4471(19) . ?
C92 C104 1.4304(19) . ?
C92 C255 1.446(2) . ?
C93 C240 1.425(2) . ?
C93 C128 1.450(2) . ?
C94 H94A 0.9800 . ?
C94 H94B 0.9800 . ?
C94 H94C 0.9800 . ?
C95 C121 1.420(2) . ?
C95 C112 1.432(2) . ?
C95 C269 1.443(2) . ?
C96 C127 1.393(2) . ?
C96 C262 1.447(2) . ?
C97 C119 1.394(2) . ?
C97 C259 1.440(2) . ?
C97 C269 1.444(2) . ?
C98 C242 1.4487(19) . ?
C99 C256 1.392(2) . ?
C99 C100 1.443(2) . ?
C100 C111 1.381(2) . ?
C101 C106 1.378(2) . ?
C101 C158 1.439(2) . ?
C101 C130 1.446(2) . ?
C102 C255 1.380(2) . ?
C102 C122 1.443(2) . ?
C102 C240 1.4451(19) . ?
C103 C112 1.413(2) . ?
C103 C161 1.417(2) . ?
C103 C247 1.462(2) . ?
C105 C143 1.444(2) . ?
C105 C234 1.4481(19) . ?
C106 C271 1.442(2) . ?
C106 C263 1.450(2) . ?
C107 C249 1.411(2) . ?
C107 C114 1.428(2) . ?
C108 C132 1.388(2) . ?
C108 C109 1.443(2) . ?
C108 C254 1.446(2) . ?
C109 C259 1.384(2) . ?
C109 C131 1.441(2) . ?
C110 C133 1.414(2) . ?
C110 C114 1.4156(19) . ?
C110 C123 1.464(2) . ?
C111 C243 1.4470(19) . ?
C112 C259 1.450(2) . ?
C113 C143 1.445(2) . ?
C114 C270 1.446(2) . ?
C115 C274 1.388(2) . ?
C115 C171 1.445(2) . ?
C115 C257 1.451(2) . ?
C116 C123 1.411(2) . ?
C116 C258 1.422(2) . ?
C116 C265 1.446(2) . ?
C117 C243 1.384(2) . ?
C117 C256 1.451(2) . ?
C118 C251 1.413(2) . ?
C118 C160 1.427(2) . ?
C118 C186 1.441(2) . ?
C119 C289 1.445(2) . ?
C119 C132 1.450(2) . ?
C120 C130 1.402(2) . ?
C120 C162 1.416(2) . ?
C120 C151 1.470(2) . ?
C121 C280 1.411(2) . ?
C121 C169 1.462(2) . ?
C122 C262 1.393(2) . ?
C122 C128 1.447(2) . ?
C123 C260 1.4170(19) . ?
C124 C155 1.389(2) . ?
C124 C270 1.447(2) . ?
C125 C249 1.415(2) . ?
C125 C133 1.427(2) . ?
C125 C284 1.445(2) . ?
C126 C251 1.412(2) . ?
C126 C154 1.426(2) . ?
C126 C248 1.441(2) . ?
C127 C245 1.443(2) . ?
C127 C253 1.449(2) . ?
C128 C253 1.382(2) . ?
C130 C144 1.430(2) . ?
C131 C247 1.410(2) . ?
C131 C260 1.426(2) . ?
C132 C138 1.447(2) . ?
C133 C149 1.449(2) . ?
C134 C137 1.387(2) . ?
C134 C136 1.442(2) . ?
C134 C278 1.444(3) . ?
C135 C179 1.414(2) . ?
C135 C266 1.417(2) . ?
C135 C249 1.463(2) . ?
C136 C195 1.382(2) . ?
C136 C167 1.441(3) . ?
C137 C147 1.447(2) . ?
C137 C268 1.448(2) . ?
C138 C148 1.390(2) . ?
C138 C164 1.449(3) . ?
C139 C278 1.381(2) . ?
C139 C276 1.445(2) . ?
C139 C272 1.445(2) . ?
C140 C279 1.376(2) . ?
C140 C277 1.445(2) . ?
C140 C258 1.445(2) . ?
C141 C152 1.414(3) . ?
C141 C179 1.428(3) . ?
C141 C178 1.447(2) . ?
C142 C264 1.408(3) . ?
C142 C168 1.429(3) . ?
C142 C286 1.449(2) . ?
C143 C145 1.390(2) . ?
C144 C159 1.423(2) . ?
C144 C283 1.437(2) . ?
C145 C256 1.446(2) . ?
C145 C250 1.449(2) . ?
C146 C185 1.414(3) . ?
C146 C167 1.432(2) . ?
C146 C278 1.450(2) . ?
C147 C166 1.398(2) . ?
C147 C165 1.449(2) . ?
C148 C284 1.440(2) . ?
C148 C149 1.441(2) . ?
C149 C254 1.384(2) . ?
C150 C267 1.410(2) . ?
C150 C261 1.439(2) . ?
C150 C257 1.446(2) . ?
C151 C168 1.411(2) . ?
C151 C263 1.413(2) . ?
C152 C276 1.419(2) . ?
C152 C185 1.466(2) . ?
C153 C172 1.389(2) . ?
C153 C248 1.442(2) . ?
C153 C163 1.454(2) . ?
C154 C157 1.418(2) . ?
C154 C163 1.441(2) . ?
C155 C165 1.449(2) . ?
C155 C268 1.449(2) . ?
C156 H15A 0.9800 . ?
C156 H15B 0.9800 . ?
C156 H15C 0.9800 . ?
C157 C160 1.408(2) . ?
C157 C159 1.466(2) . ?
C158 C170 1.385(2) . ?
C158 C283 1.447(2) . ?
C159 C281 1.402(2) . ?
C160 C184 1.449(2) . ?
C161 C280 1.427(2) . ?
C161 C279 1.449(2) . ?
C162 C212 1.435(3) . ?
C162 C281 1.436(2) . ?
C163 C188 1.379(2) . ?
C164 C192 1.395(3) . ?
C164 C289 1.450(3) . ?
C165 C277 1.389(2) . ?
C166 C195 1.436(3) . ?
C166 C279 1.442(2) . ?
C167 C169 1.418(2) . ?
C168 C205 1.455(2) . ?
C169 C177 1.411(3) . ?
C170 C174 1.446(2) . ?
C170 C198 1.453(2) . ?
C171 C213 1.382(2) . ?
C171 C261 1.434(2) . ?
C172 C274 1.440(3) . ?
C172 C288 1.450(2) . ?
C173 C287 1.377(3) . ?
C173 C282 1.444(2) . ?
C173 C285 1.459(3) . ?
C174 C271 1.391(2) . ?
C174 C287 1.451(2) . ?
C175 C181 1.411(3) . ?
C175 C200 1.432(2) . ?
C175 C285 1.446(2) . ?
C176 C208 1.406(3) . ?
C176 C261 1.424(2) . ?
C176 C197 1.466(2) . ?
C177 C191 1.434(2) . ?
C177 C183 1.450(2) . ?
C178 C187 1.386(3) . ?
C178 C192 1.442(3) . ?
C179 C180 1.447(2) . ?
C180 C284 1.377(3) . ?
C180 C192 1.447(3) . ?
C181 C211 1.415(2) . ?
C181 C264 1.470(2) . ?
C182 H18A 0.9800 . ?
C182 H18B 0.9800 . ?
C182 H18C 0.9800 . ?
C183 C269 1.383(2) . ?
C183 C196 1.441(3) . ?
C184 C283 1.378(2) . ?
C184 C201 1.448(3) . ?
C185 C191 1.417(2) . ?
C186 C202 1.373(3) . ?
C186 C201 1.449(2) . ?
C187 C191 1.443(3) . ?
C187 C196 1.445(2) . ?
C188 C281 1.448(2) . ?
C188 C189 1.448(3) . ?
C189 C288 1.382(3) . ?
C189 C212 1.441(2) . ?
C190 C267 1.422(2) . ?
C190 C208 1.430(2) . ?
C190 C202 1.441(3) . ?
C193 C206 1.403(3) . ?
C193 C287 1.443(3) . ?
C193 C198 1.444(3) . ?
C194 C282 1.378(3) . ?
C194 C206 1.439(3) . ?
C194 C208 1.450(2) . ?
C195 C280 1.451(2) . ?
C196 C289 1.392(3) . ?
C197 C207 1.400(3) . ?
C197 C200 1.420(2) . ?
C198 C201 1.383(3) . ?
C199 C286 1.384(3) . ?
C199 C211 1.442(3) . ?
C199 C210 1.448(2) . ?
C200 C282 1.441(3) . ?
C202 C206 1.444(2) . ?
C203 C209 1.392(2) . ?
C203 C204 1.445(3) . ?
C203 C288 1.458(3) . ?
C204 C210 1.382(3) . ?
C204 C274 1.454(2) . ?
C205 C212 1.375(3) . ?
C205 C209 1.449(3) . ?
C207 C211 1.439(3) . ?
C207 C213 1.458(3) . ?
C209 C286 1.441(3) . ?
C210 C213 1.445(3) . ?
C214 C230 1.4029(15) . ?
C215 C223 1.3998(14) . ?
C216 C218 1.4023(15) . ?
C216 H216 0.9500 . ?
C218 C227 1.3881(15) . ?
C218 C223 1.4925(14) . ?
C220 C226 1.4023(15) . ?
C221 H221 0.9500 . ?
C222 H222 0.9500 . ?
C224 H224 0.9500 . ?
C225 H225 0.9500 . ?
C226 H226 0.9500 . ?
C227 H227 0.9500 . ?
C228 H228 0.9500 . ?
C229 C231 1.3976(16) . ?
C229 H229 0.9500 . ?
C230 C231 1.3898(15) . ?
C230 H230 0.9500 . ?
C232 H232 0.9500 . ?
C233 C236 1.4446(19) . ?
C233 C246 1.4447(19) . ?
C235 H23A 0.9800 . ?
C235 H23B 0.9800 . ?
C235 H23C 0.9800 . ?
C236 C242 1.3865(19) . ?
C237 H23D 0.9800 . ?
C237 H23E 0.9800 . ?
C237 H23F 0.9800 . ?
C239 C241 1.4456(19) . ?
C241 C245 1.382(2) . ?
C242 C243 1.441(2) . ?
C244 C253 1.447(2) . ?
C247 C258 1.415(2) . ?
C248 C257 1.386(2) . ?
C251 C267 1.464(2) . ?
C252 C272 1.444(2) . ?
C252 C266 1.444(2) . ?
C254 C260 1.445(2) . ?
C263 C275 1.431(2) . ?
C264 C275 1.422(2) . ?
C265 C270 1.379(2) . ?
C265 C277 1.444(2) . ?
C266 C276 1.432(2) . ?
C268 C272 1.390(2) . ?
C271 C273 1.447(2) . ?
C273 C285 1.376(2) . ?
C273 C275 1.443(2) . ?
